data_7036613
loop_
_publ_author_name
'Wang, Xiufeng'
'Li, Cun'
'Sun, Juan'
'Li, Licun'

_publ_section_title
;
 Nitronyl nitroxide based 2p-3d-4f chains with the magnetocaloric effect
 and slow magnetic relaxation.
;
_journal_issue 42
_journal_name_full 'Dalton transactions (Cambridge, England : 2003)'
_journal_page_first 18411
_journal_page_last 18417
_journal_paper_doi 10.1039/c5dt02783g
_journal_volume 44
_journal_year 2015
_chemical_formula_sum 'C115 H95 Cu F66 Gd3 N8 O38'
_chemical_formula_weight 3986.29
_chemical_name_systematic
; 
 ? 
;
_space_group_IT_number 19
_symmetry_cell_setting orthorhombic
_symmetry_space_group_name_Hall 'P 2ac 2ab'
_symmetry_space_group_name_H-M 'P 21 21 21'
_atom_sites_solution_hydrogens geom
_atom_sites_solution_primary direct
_atom_sites_solution_secondary difmap
_audit_creation_method SHELXL-97
_audit_update_record
;
2015-07-21 deposited with the CCDC.
2015-09-21 downloaded from the CCDC.
;
_cell_angle_alpha 90.00
_cell_angle_beta 90.00
_cell_angle_gamma 90.00
_cell_formula_units_Z 4
_cell_length_a 19.808(2)
_cell_length_b 22.168(3)
_cell_length_c 33.918(4)
_cell_measurement_reflns_used 50026
_cell_measurement_temperature 113(2)
_cell_measurement_theta_max 27.9
_cell_measurement_theta_min 1.4
_cell_volume 14894(3)
_computing_cell_refinement 'CrystalClear (Rigaku/MSC Inc., 2005)'
_computing_data_collection 'CrystalClear (Rigaku/MSC Inc., 2005)'
_computing_data_reduction 'CrystalClear (Rigaku/MSC Inc., 2005)'
_computing_molecular_graphics 'Bruker SHELXTL'
_computing_publication_material 'Bruker SHELXTL'
_computing_structure_refinement 'SHELXL-97 (Sheldrick, 1997)'
_computing_structure_solution 'SHELXS-97 (Sheldrick, 1990)'
_diffrn_ambient_temperature 113(2)
_diffrn_measured_fraction_theta_full 0.998
_diffrn_measured_fraction_theta_max 0.998
_diffrn_measurement_device_type 'CCD area detector'
_diffrn_measurement_method 'profile data from \w-scans'
_diffrn_radiation_monochromator graphite
_diffrn_radiation_source 'fine-focus sealed tube'
_diffrn_radiation_type MoK\a
_diffrn_radiation_wavelength 0.71073
_diffrn_reflns_av_R_equivalents 0.0595
_diffrn_reflns_av_sigmaI/netI 0.0579
_diffrn_reflns_limit_h_max 23
_diffrn_reflns_limit_h_min -23
_diffrn_reflns_limit_k_max 26
_diffrn_reflns_limit_k_min -20
_diffrn_reflns_limit_l_max 40
_diffrn_reflns_limit_l_min -40
_diffrn_reflns_number 118846
_diffrn_reflns_theta_full 25.01
_diffrn_reflns_theta_max 25.01
_diffrn_reflns_theta_min 1.38
_exptl_absorpt_coefficient_mu 1.618
_exptl_absorpt_correction_T_max 1.000
_exptl_absorpt_correction_T_min 0.841
_exptl_absorpt_correction_type multi-scan
_exptl_absorpt_process_details CrystalClear
_exptl_crystal_colour blue
_exptl_crystal_density_diffrn 1.778
_exptl_crystal_density_method 'not measured'
_exptl_crystal_description Prism
_exptl_crystal_F_000 7839
_exptl_crystal_size_max 0.20
_exptl_crystal_size_mid 0.15
_exptl_crystal_size_min 0.10
_refine_diff_density_max 0.716
_refine_diff_density_min -0.457
_refine_diff_density_rms 0.082
_refine_ls_abs_structure_details 'Flack H D (1983), Acta Cryst. A39, 876-881'
_refine_ls_abs_structure_Flack 0.011(7)
_refine_ls_extinction_method none
_refine_ls_goodness_of_fit_ref 0.999
_refine_ls_hydrogen_treatment constr
_refine_ls_matrix_type full
_refine_ls_number_parameters 2104
_refine_ls_number_reflns 26236
_refine_ls_number_restraints 163
_refine_ls_restrained_S_all 1.005
_refine_ls_R_factor_all 0.0473
_refine_ls_R_factor_gt 0.0449
_refine_ls_shift/su_max 0.007
_refine_ls_shift/su_mean 0.001
_refine_ls_structure_factor_coef Fsqd
_refine_ls_weighting_details 'calc w=1/[\s^2^(Fo^2^)+(0.0700P)^2^+0.0000P] where P=(Fo^2^+2Fc^2^)/3'
_refine_ls_weighting_scheme calc
_refine_ls_wR_factor_gt 0.1151
_refine_ls_wR_factor_ref 0.1168
_reflns_number_gt 25271
_reflns_number_total 26236
_reflns_threshold_expression >2sigma(I)
_cod_data_source_file c5dt02783g2.cif
_cod_data_source_block Gd
_cod_depositor_comments
;
The following automatic conversions were performed:

'_exptl_absorpt_correction_type' value 'Multi-scan' changed to
'multi-scan' according to
/usr/data/users/saulius/crontab/automatic-downloads/rss-feeds/RSC/lib/dictionaries/cif_core.dic
dictionary named 'cif_core.dic' version 2.4.2 from 2011-04-26.

Automatic conversion script
Id: cif_fix_values 3271 2015-04-21 07:52:19Z andrius 

 Adding full bibliography for 7036612--7036615.cif.
;
_cod_original_sg_symbol_H-M 'P21 21 21'
_cod_database_code 7036613

loop_
_symmetry_equiv_pos_as_xyz
'x, y, z'
'-x+1/2, -y, z+1/2'
'x+1/2, -y+1/2, -z'
'-x, y+1/2, -z+1/2'

loop_
_atom_site_label
_atom_site_type_symbol
_atom_site_fract_x
_atom_site_fract_y
_atom_site_fract_z
_atom_site_U_iso_or_equiv
_atom_site_adp_type
_atom_site_occupancy
_atom_site_symmetry_multiplicity
_atom_site_calc_flag
_atom_site_refinement_flags
_atom_site_disorder_assembly
_atom_site_disorder_group
Gd3 Gd -0.001017(14) -0.136323(12) -0.305151(8) 0.02262(7) Uani 1 1 d . . .
Gd1 Gd 0.019270(15) -0.114148(13) -0.811574(9) 0.02694(8) Uani 1 1 d . . .
Gd2 Gd 0.010678(16) -0.101585(13) -0.553159(8) 0.02606(8) Uani 1 1 d . A .
Cu1 Cu -0.03718(5) -0.13628(4) -0.06233(3) 0.0384(2) Uani 1 1 d . . .
F54 F -0.1659(3) 0.0267(2) -0.33848(15) 0.0634(14) Uani 1 1 d . . .
F57B F 0.1298(5) -0.0785(4) -0.1486(4) 0.0666(10) Uani 0.646(14) 1 d PU A 1
C12 C -0.1618(5) -0.2295(4) -0.9206(2) 0.054(2) Uani 1 1 d . . .
C14 C -0.0990(6) -0.2477(5) -0.9115(3) 0.063(3) Uani 1 1 d . . .
H14 H -0.0908 -0.2865 -0.9022 0.076 Uiso 1 1 calc R . .
F19B F -0.2117(5) 0.0621(4) -0.5646(4) 0.0666(10) Uani 0.646(14) 1 d PU A 2
F21B F -0.1670(9) 0.0565(6) -0.6043(5) 0.0817(18) Uani 0.401(7) 1 d PU A 2
F16 F -0.1284(4) 0.0695(3) -0.7312(3) 0.120(3) Uani 1 1 d . . .
N4 N -0.0176(3) -0.1372(2) -0.65229(14) 0.0322(12) Uani 1 1 d . A .
F34 F 0.0129(3) -0.3244(2) -0.53776(18) 0.0817(17) Uani 1 1 d . . .
O12 O 0.1519(3) -0.1238(2) -0.70100(16) 0.0504(14) Uani 1 1 d . . .
O23 O 0.1044(3) -0.1875(2) -0.41181(16) 0.0449(13) Uani 1 1 d . . .
N3 N 0.0141(3) -0.1547(2) -0.71280(14) 0.0303(12) Uani 1 1 d . . .
C67 C 0.0071(3) -0.1023(3) -0.43058(17) 0.0300(14) Uani 1 1 d . . .
C37 C 0.0218(3) -0.1162(3) -0.68080(17) 0.0297(14) Uani 1 1 d . . .
F60 F -0.1721(2) 0.0258(2) -0.08479(17) 0.0628(14) Uani 1 1 d . . .
O33 O -0.1543(3) -0.1395(3) -0.15973(19) 0.0617(17) Uani 1 1 d . . .
N2 N 0.0489(3) -0.1021(3) -0.91117(16) 0.0368(14) Uani 1 1 d . . .
F59 F -0.1021(3) 0.0602(2) -0.04125(15) 0.0664(15) Uani 1 1 d . . .
F1 F -0.1822(3) 0.0315(2) -0.88836(19) 0.0854(19) Uani 1 1 d . . .
C65 C 0.0223(5) 0.0270(3) -0.36698(19) 0.050(2) Uani 1 1 d . . .
H65A H 0.0526 0.0168 -0.3459 0.075 Uiso 1 1 calc R . .
H65B H -0.0230 0.0166 -0.3596 0.075 Uiso 1 1 calc R . .
H65C H 0.0249 0.0695 -0.3722 0.075 Uiso 1 1 calc R . .
O2 O -0.1290(3) -0.0731(3) -0.94987(17) 0.0593(16) Uani 1 1 d . . .
F2 F -0.1312(4) 0.0669(2) -0.8388(2) 0.105(3) Uani 1 1 d . . .
C66 C 0.0417(4) -0.0075(3) -0.40355(19) 0.0362(17) Uani 1 1 d . . .
C38 C 0.0645(4) -0.0638(3) -0.6805(2) 0.0360(16) Uani 1 1 d . . .
F36 F 0.0867(4) -0.3087(3) -0.58040(18) 0.094(2) Uani 1 1 d . . .
C36 C -0.1300(4) -0.1632(4) -0.6726(2) 0.050(2) Uani 1 1 d . . .
H36A H -0.1454 -0.1413 -0.6499 0.076 Uiso 1 1 calc R . .
H36B H -0.1614 -0.1950 -0.6785 0.076 Uiso 1 1 calc R . .
H36C H -0.1268 -0.1364 -0.6947 0.076 Uiso 1 1 calc R . .
F52 F -0.1033(3) 0.06480(18) -0.29297(18) 0.0634(15) Uani 1 1 d . . .
C33 C -0.0225(4) -0.2123(3) -0.7010(2) 0.0391(16) Uani 1 1 d . . .
C35 C -0.0607(4) -0.1903(3) -0.6640(2) 0.0368(17) Uani 1 1 d . . .
O3 O -0.2116(4) -0.2738(3) -0.9150(2) 0.079(2) Uani 1 1 d . . .
C31 C -0.0677(4) -0.2319(3) -0.7349(2) 0.0429(19) Uani 1 1 d . . .
H31A H -0.0928 -0.1978 -0.7445 0.064 Uiso 1 1 calc R . .
H31B H -0.0984 -0.2624 -0.7259 0.064 Uiso 1 1 calc R . .
H31C H -0.0403 -0.2479 -0.7559 0.064 Uiso 1 1 calc R . .
C40 C 0.2126(5) -0.1319(4) -0.7240(3) 0.065(3) Uani 1 1 d . . .
H40A H 0.2078 -0.1116 -0.7489 0.098 Uiso 1 1 calc R . .
H40B H 0.2199 -0.1741 -0.7286 0.098 Uiso 1 1 calc R . .
H40C H 0.2504 -0.1154 -0.7100 0.098 Uiso 1 1 calc R . .
C51 C 0.0737(5) -0.3024(4) -0.5428(2) 0.048(2) Uani 1 1 d . . .
F35 F 0.1156(4) -0.3361(2) -0.5231(2) 0.112(3) Uani 1 1 d . . .
C64 C 0.1161(4) -0.0003(4) -0.4116(3) 0.050(2) Uani 1 1 d . . .
H64A H 0.1262 0.0416 -0.4158 0.075 Uiso 1 1 calc R . .
H64B H 0.1280 -0.0229 -0.4347 0.075 Uiso 1 1 calc R . .
H64C H 0.1414 -0.0150 -0.3895 0.075 Uiso 1 1 calc R . .
C110 C -0.1077(4) 0.0396(3) -0.0776(2) 0.0425(18) Uani 1 1 d . . .
C3 C 0.0739(4) -0.0384(3) -0.9652(2) 0.0398(17) Uani 1 1 d . . .
C39 C 0.1308(4) -0.0684(3) -0.6938(2) 0.0438(18) Uani 1 1 d . . .
C57 C -0.1275(4) -0.0121(3) -0.5597(2) 0.0429(19) Uani 1 1 d . A .
C42 C 0.1479(5) 0.0359(4) -0.6835(3) 0.063(3) Uani 1 1 d . . .
C1 C 0.1161(5) -0.0372(4) -1.0017(2) 0.052(2) Uani 1 1 d . . .
H1A H 0.1271 -0.0777 -1.0093 0.079 Uiso 1 1 calc R . .
H1B H 0.1570 -0.0152 -0.9966 0.079 Uiso 1 1 calc R . .
H1C H 0.0915 -0.0178 -1.0225 0.079 Uiso 1 1 calc R . .
C15 C -0.0492(6) -0.2085(4) -0.9163(2) 0.057(3) Uani 1 1 d . . .
H15 H -0.0057 -0.2206 -0.9097 0.069 Uiso 1 1 calc R . .
C44 C 0.0858(5) 0.0422(4) -0.6679(2) 0.054(2) Uani 1 1 d . . .
H44 H 0.0721 0.0794 -0.6581 0.065 Uiso 1 1 calc R . .
C8 C -0.0579(4) -0.1512(4) -0.9305(2) 0.045(2) Uani 1 1 d . . .
C20 C -0.1249(5) 0.0299(4) -0.8692(3) 0.056(2) Uani 1 1 d . . .
C99 C -0.1183(4) -0.0907(4) -0.1708(3) 0.054(2) Uani 1 1 d . . .
C56 C -0.1522(4) 0.0521(4) -0.5616(4) 0.070(3) Uani 1 1 d U . .
F20B F -0.1049(10) 0.0916(7) -0.5615(5) 0.0817(18) Uani 0.401(7) 1 d PU A 2
C52 C 0.0780(4) -0.2351(3) -0.5317(2) 0.0372(16) Uani 1 1 d . A .
C10 C -0.1882(5) -0.0548(6) -0.9696(3) 0.086(4) Uani 1 1 d . . .
H10A H -0.1904 -0.0741 -0.9949 0.129 Uiso 1 1 calc R . .
H10B H -0.1877 -0.0119 -0.9730 0.129 Uiso 1 1 calc R . .
H10C H -0.2270 -0.0661 -0.9543 0.129 Uiso 1 1 calc R . .
C13 C -0.2796(7) -0.2559(6) -0.9233(3) 0.099(4) Uani 1 1 d U . .
H13A H -0.2862 -0.2546 -0.9514 0.148 Uiso 1 1 calc R . .
H13B H -0.2878 -0.2167 -0.9124 0.148 Uiso 1 1 calc R . .
H13C H -0.3103 -0.2845 -0.9119 0.148 Uiso 1 1 calc R . .
N5 N -0.0067(3) -0.0587(2) -0.45673(15) 0.0353(13) Uani 1 1 d . . .
O22 O -0.0382(3) -0.3501(2) -0.44682(17) 0.0544(14) Uani 1 1 d . . .
F53 F -0.2053(2) 0.0409(2) -0.28008(15) 0.0581(13) Uani 1 1 d . . .
C68 C -0.0023(4) -0.1665(3) -0.43635(17) 0.0325(15) Uani 1 1 d . . .
C63 C -0.0059(4) 0.0032(3) -0.44014(19) 0.0377(16) Uani 1 1 d . . .
C71 C 0.0300(4) -0.2703(3) -0.4286(2) 0.0387(17) Uani 1 1 d . . .
H71 H 0.0610 -0.2991 -0.4202 0.046 Uiso 1 1 calc R . .
C70 C 0.0446(3) -0.2095(3) -0.42401(19) 0.0291(15) Uani 1 1 d . . .
C75 C -0.0615(4) -0.1856(3) -0.4550(2) 0.0386(17) Uani 1 1 d . . .
H75 H -0.0919 -0.1569 -0.4643 0.046 Uiso 1 1 calc R . .
C61 C 0.0226(5) 0.0470(3) -0.4702(2) 0.059(3) Uani 1 1 d . . .
H61A H 0.0302 0.0854 -0.4580 0.088 Uiso 1 1 calc R . .
H61B H -0.0089 0.0516 -0.4915 0.088 Uiso 1 1 calc R . .
H61C H 0.0645 0.0316 -0.4803 0.088 Uiso 1 1 calc R . .
C69 C 0.1526(4) -0.2306(4) -0.3962(3) 0.052(2) Uani 1 1 d . . .
H69A H 0.1689 -0.2557 -0.4172 0.078 Uiso 1 1 calc R . .
H69B H 0.1309 -0.2553 -0.3767 0.078 Uiso 1 1 calc R . .
H69C H 0.1897 -0.2095 -0.3844 0.078 Uiso 1 1 calc R . .
O21 O -0.0296(2) -0.0675(2) -0.49218(12) 0.0368(11) Uani 1 1 d . . .
C72 C -0.0298(4) -0.2883(3) -0.4453(2) 0.0416(17) Uani 1 1 d . . .
C74 C -0.0763(4) -0.2468(3) -0.4602(2) 0.046(2) Uani 1 1 d . . .
H74 H -0.1153 -0.2594 -0.4730 0.055 Uiso 1 1 calc R . .
C73 C -0.1024(5) -0.3697(4) -0.4633(3) 0.066(3) Uani 1 1 d . . .
H73A H -0.1013 -0.3654 -0.4915 0.099 Uiso 1 1 calc R . .
H73B H -0.1382 -0.3453 -0.4527 0.099 Uiso 1 1 calc R . .
H73C H -0.1101 -0.4112 -0.4566 0.099 Uiso 1 1 calc R . .
C62 C -0.0779(5) 0.0186(4) -0.4297(3) 0.057(2) Uani 1 1 d . . .
H62A H -0.0938 -0.0087 -0.4098 0.085 Uiso 1 1 calc R . .
H62B H -0.1057 0.0151 -0.4527 0.085 Uiso 1 1 calc R . .
H62C H -0.0799 0.0592 -0.4199 0.085 Uiso 1 1 calc R . .
O35 O 0.0433(2) -0.1057(2) -0.08831(14) 0.0345(11) Uani 1 1 d . . .
C86 C -0.1515(3) 0.0242(3) -0.3000(2) 0.0386(17) Uani 1 1 d . . .
F64 F -0.2439(3) -0.2070(3) -0.02224(18) 0.0784(18) Uani 1 1 d . . .
C98 C -0.0529(4) -0.1019(3) -0.18165(19) 0.0398(17) Uani 1 1 d . . .
F23 F -0.2085(3) -0.2099(3) -0.56633(19) 0.086(2) Uani 1 1 d . . .
O6 O -0.0902(2) -0.15216(19) -0.81996(14) 0.0337(11) Uani 1 1 d . . .
F65 F -0.2070(3) -0.2948(3) -0.00612(16) 0.087(2) Uani 1 1 d . . .
F66 F -0.2122(4) -0.2720(4) -0.06664(16) 0.120(3) Uani 1 1 d . . .
O8 O 0.1397(2) -0.1330(2) -0.81316(14) 0.0370(11) Uani 1 1 d . . .
C97 C -0.0227(3) -0.1621(3) -0.18114(19) 0.0331(15) Uani 1 1 d . . .
C7 C -0.0013(4) -0.1110(3) -0.93695(17) 0.0370(16) Uani 1 1 d . . .
O27 O 0.1129(2) -0.17440(19) -0.30829(13) 0.0284(10) Uani 1 1 d . . .
O36 O -0.0876(2) -0.0638(2) -0.07302(14) 0.0373(12) Uani 1 1 d . . .
N7 N 0.0153(3) -0.1850(2) -0.20870(14) 0.0254(11) Uani 1 1 d . . .
O24 O 0.0454(2) -0.1001(2) -0.36496(12) 0.0302(10) Uani 1 1 d . . .
O15 O -0.0999(2) -0.1404(2) -0.54789(13) 0.0337(10) Uani 1 1 d . . .
O7 O 0.0350(2) -0.21962(19) -0.81892(13) 0.0332(10) Uani 1 1 d . . .
O11 O 0.0415(2) -0.1493(2) -0.74644(12) 0.0357(11) Uani 1 1 d . . .
O13 O 0.1938(4) 0.0824(3) -0.6879(2) 0.088(2) Uani 1 1 d . . .
O18 O 0.0765(2) -0.0145(2) -0.56025(14) 0.0340(11) Uani 1 1 d . . .
O29 O -0.0665(2) -0.04910(19) -0.29797(13) 0.0293(10) Uani 1 1 d . . .
O1 O -0.0200(3) -0.0789(2) -1.00194(13) 0.0507(14) Uani 1 1 d . . .
N6 N 0.0288(3) -0.0746(2) -0.39713(14) 0.0274(12) Uani 1 1 d . . .
O16 O -0.0656(2) -0.0193(2) -0.56382(13) 0.0303(11) Uani 1 1 d . . .
O20 O 0.1025(2) -0.1124(2) -0.50645(13) 0.0351(11) Uani 1 1 d . . .
N1 N 0.0145(3) -0.0793(3) -0.97058(15) 0.0382(14) Uani 1 1 d . . .
O19 O 0.0271(3) -0.20542(19) -0.54253(13) 0.0366(11) Uani 1 1 d . . .
C45 C 0.0407(5) -0.0082(3) -0.6663(2) 0.048(2) Uani 1 1 d . . .
H45 H -0.0028 -0.0043 -0.6563 0.057 Uiso 1 1 calc R . .
F41 F -0.2376(2) -0.1448(3) -0.36084(15) 0.0658(14) Uani 1 1 d . . .
O30 O -0.1006(2) -0.16489(19) -0.27052(14) 0.0319(10) Uani 1 1 d . . .
O9 O -0.0517(3) -0.0606(2) -0.76617(15) 0.0400(12) Uani 1 1 d . . .
O4 O 0.0540(3) -0.1274(2) -0.87682(12) 0.0385(12) Uani 1 1 d . . .
O31 O 0.0337(2) -0.15848(19) -0.24131(12) 0.0295(10) Uani 1 1 d . . .
F31 F 0.2032(2) -0.1107(3) -0.44892(14) 0.0716(16) Uani 1 1 d . A .
C9 C -0.1223(5) -0.1321(4) -0.9394(2) 0.055(2) Uani 1 1 d . . .
F43 F 0.2701(2) -0.1875(2) -0.32339(16) 0.0680(15) Uani 1 1 d . . .
C87 C -0.1267(3) -0.0405(3) -0.2896(2) 0.0315(15) Uani 1 1 d . . .
F5 F -0.1969(2) -0.22399(19) -0.82660(17) 0.0625(15) Uani 1 1 d . . .
F24 F -0.2102(3) -0.1888(3) -0.50544(18) 0.086(2) Uani 1 1 d . . .
F4 F -0.2636(2) -0.1495(2) -0.83695(15) 0.0588(13) Uani 1 1 d . . .
N8 N -0.0263(3) -0.2039(3) -0.15093(16) 0.0358(13) Uani 1 1 d . . .
F37 F 0.0033(3) -0.35279(19) -0.33931(18) 0.0759(16) Uani 1 1 d . . .
F8 F 0.0301(3) -0.33895(19) -0.80199(15) 0.0713(16) Uani 1 1 d . . .
C101 C -0.1453(5) -0.0311(4) -0.1730(3) 0.062(3) Uani 1 1 d . . .
H101 H -0.1889 -0.0233 -0.1641 0.074 Uiso 1 1 calc R . .
F28 F 0.1928(3) -0.1917(2) -0.63387(16) 0.0648(14) Uani 1 1 d . A .
O26 O -0.0159(2) -0.23675(18) -0.32262(12) 0.0302(10) Uani 1 1 d . . .
O28 O 0.0726(2) -0.05633(19) -0.28637(13) 0.0286(10) Uani 1 1 d . . .
C2 C 0.0439(5) 0.0245(3) -0.9560(3) 0.052(2) Uani 1 1 d . . .
H2A H 0.0794 0.0514 -0.9482 0.078 Uiso 1 1 calc R . .
H2B H 0.0117 0.0211 -0.9349 0.078 Uiso 1 1 calc R . .
H2C H 0.0219 0.0401 -0.9790 0.078 Uiso 1 1 calc R . .
O25 O -0.0897(2) -0.1395(2) -0.35376(13) 0.0335(11) Uani 1 1 d . . .
F33 F 0.2422(3) -0.0937(3) -0.50637(16) 0.0712(15) Uani 1 1 d . A .
F40 F -0.2165(3) -0.2005(2) -0.41073(15) 0.0631(14) Uani 1 1 d . . .
C77 C -0.0636(4) -0.2653(3) -0.3383(2) 0.0324(15) Uani 1 1 d . . .
F3 F -0.0818(4) 0.0514(3) -0.8937(3) 0.123(3) Uani 1 1 d U . .
F25B F 0.1080(9) 0.0978(7) -0.5707(6) 0.075(2) Uani 0.535(15) 1 d PU A 1
F46 F 0.2206(3) 0.0205(2) -0.27398(19) 0.0753(17) Uani 1 1 d . . .
C19 C -0.1046(4) -0.0334(3) -0.8549(2) 0.0359(16) Uani 1 1 d . . .
C11 C -0.1770(5) -0.1726(5) -0.9347(2) 0.058(2) Uani 1 1 d . . .
H11 H -0.2210 -0.1614 -0.9407 0.069 Uiso 1 1 calc R . .
F45 F 0.2067(2) -0.2554(2) -0.2996(2) 0.0782(18) Uani 1 1 d . . .
C93 C 0.0508(3) -0.2422(3) -0.1969(2) 0.0305(14) Uani 1 1 d . . .
F39 F -0.0965(3) -0.3646(2) -0.3582(2) 0.088(2) Uani 1 1 d . . .
F6 F -0.2193(2) -0.1635(2) -0.77963(14) 0.0556(12) Uani 1 1 d . . .
F49 F -0.1902(2) -0.2251(2) -0.22854(17) 0.0676(15) Uani 1 1 d . . .
F48 F 0.1205(3) 0.0531(2) -0.2824(2) 0.086(2) Uani 1 1 d . . .
C115 C -0.1984(6) -0.2498(5) -0.0317(3) 0.076(4) Uani 1 1 d . . .
O17 O 0.1062(2) -0.1290(2) -0.59127(14) 0.0368(11) Uani 1 1 d . . .
C18 C -0.1575(4) -0.0719(3) -0.8457(2) 0.0366(17) Uani 1 1 d . . .
H18 H -0.2017 -0.0600 -0.8507 0.044 Uiso 1 1 calc R . .
C100 C -0.2144(4) -0.1304(5) -0.1365(3) 0.082(4) Uani 1 1 d . . .
H10D H -0.2479 -0.1101 -0.1521 0.122 Uiso 1 1 calc R . .
H10E H -0.2037 -0.1062 -0.1139 0.122 Uiso 1 1 calc R . .
H10F H -0.2317 -0.1687 -0.1280 0.122 Uiso 1 1 calc R . .
F11 F 0.2822(2) -0.1558(2) -0.79908(14) 0.0554(12) Uani 1 1 d . . .
O37 O -0.1218(3) -0.1735(2) -0.04689(14) 0.0460(13) Uani 1 1 d . . .
C107 C 0.0500(4) -0.0522(3) -0.1007(2) 0.0342(15) Uani 1 1 d . A .
C60 C -0.2137(4) -0.1626(4) -0.5411(3) 0.053(2) Uani 1 1 d . . .
C79 C -0.1276(4) -0.1802(3) -0.3643(2) 0.0375(17) Uani 1 1 d . . .
F42 F -0.1794(2) -0.1105(2) -0.40805(15) 0.0595(13) Uani 1 1 d . . .
F62 F 0.0209(4) -0.3276(2) 0.02102(14) 0.0813(19) Uani 1 1 d . . .
F22 F -0.2749(2) -0.1434(2) -0.5455(2) 0.0822(19) Uani 1 1 d . . .
F7 F 0.0237(3) -0.3237(2) -0.86423(16) 0.0770(17) Uani 1 1 d . . .
O14 O -0.0267(2) -0.1103(2) -0.61869(12) 0.0364(11) Uani 1 1 d . . .
C89 C -0.1568(3) -0.1402(3) -0.2658(2) 0.0379(16) Uani 1 1 d . . .
O10 O 0.0711(2) -0.02133(19) -0.79971(16) 0.0413(12) Uani 1 1 d . . .
O34 O -0.0558(3) -0.1958(3) -0.11810(14) 0.0508(14) Uani 1 1 d . . .
C25 C 0.2486(4) -0.1642(4) -0.8315(2) 0.053(2) Uani 1 1 d . . .
C78 C -0.1196(4) -0.2427(3) -0.3579(2) 0.0349(16) Uani 1 1 d . . .
H78 H -0.1524 -0.2692 -0.3671 0.042 Uiso 1 1 calc R . .
C82 C 0.1661(3) -0.1557(3) -0.2945(2) 0.0383(17) Uani 1 1 d . . .
C16 C -0.2076(4) -0.1669(3) -0.8184(3) 0.0421(18) Uani 1 1 d . . .
O38 O 0.0171(3) -0.1989(2) -0.03740(14) 0.0436(12) Uani 1 1 d . . .
F29 F 0.2484(3) -0.1708(2) -0.58097(16) 0.0660(14) Uani 1 1 d . A .
C83 C 0.1809(4) -0.0980(4) -0.2799(3) 0.056(2) Uani 1 1 d . . .
H83 H 0.2241 -0.0898 -0.2706 0.067 Uiso 1 1 calc R . .
C47 C 0.1607(3) -0.1042(4) -0.5975(2) 0.0400(18) Uani 1 1 d . A .
C109 C -0.0618(3) -0.0143(3) -0.0841(2) 0.0323(15) Uani 1 1 d . . .
C46 C 0.2175(4) -0.1467(4) -0.6122(3) 0.055(2) Uani 1 1 d . . .
C59 C -0.1568(4) -0.1165(3) -0.5471(2) 0.0409(17) Uani 1 1 d . A .
C54 C 0.1443(4) -0.1546(3) -0.5026(2) 0.0391(17) Uani 1 1 d . A .
F50 F -0.2601(3) -0.1533(2) -0.23065(17) 0.0735(16) Uani 1 1 d . . .
C84 C 0.1330(3) -0.0537(3) -0.2790(2) 0.0327(16) Uani 1 1 d . . .
F30 F 0.2634(2) -0.1184(3) -0.63428(17) 0.0741(16) Uani 1 1 d . A .
C28 C -0.0092(4) 0.0387(3) -0.7657(2) 0.048(2) Uani 1 1 d . . .
H28 H -0.0186 0.0781 -0.7580 0.058 Uiso 1 1 calc R . .
C6 C 0.1077(4) -0.0686(3) -0.9290(2) 0.0384(17) Uani 1 1 d . . .
F12 F 0.2569(3) -0.1131(4) -0.8508(2) 0.116(3) Uani 1 1 d . . .
F15B F 0.1619(7) 0.0613(6) -0.8085(6) 0.064(3) Uani 0.476(16) 1 d PU B 2
C80 C -0.1906(4) -0.1592(4) -0.3869(2) 0.0451(19) Uani 1 1 d . . .
F55A F 0.1176(5) 0.0089(4) -0.1433(4) 0.0666(10) Uani 0.646(14) 1 d PU A 2
F63 F 0.0814(4) -0.3128(3) -0.03058(16) 0.0822(19) Uani 1 1 d . . .
F38 F -0.0746(4) -0.3496(2) -0.29746(18) 0.106(3) Uani 1 1 d . . .
F18 F -0.1719(3) -0.0102(4) -0.7509(2) 0.118(3) Uani 1 1 d . . .
C21 C 0.0635(5) -0.3184(4) -0.8331(3) 0.058(2) Uani 1 1 d . . .
O32 O -0.1305(4) 0.0715(3) -0.1935(2) 0.077(2) Uani 1 1 d . . .
C114 C -0.1253(4) -0.2252(4) -0.0320(2) 0.048(2) Uani 1 1 d . . .
C90 C -0.2129(4) -0.1820(3) -0.2519(2) 0.0434(19) Uani 1 1 d . . .
C34 C -0.0652(5) -0.2352(3) -0.6308(2) 0.050(2) Uani 1 1 d . . .
H34A H -0.0206 -0.2465 -0.6226 0.075 Uiso 1 1 calc R . .
H34B H -0.0891 -0.2704 -0.6396 0.075 Uiso 1 1 calc R . .
H34C H -0.0889 -0.2174 -0.6090 0.075 Uiso 1 1 calc R . .
F32 F 0.2550(3) -0.1796(2) -0.4798(2) 0.0827(19) Uani 1 1 d . A .
C17 C -0.1447(3) -0.1285(3) -0.82905(19) 0.0313(15) Uani 1 1 d . . .
F27B F 0.2023(8) 0.0770(6) -0.5948(6) 0.075(2) Uani 0.535(15) 1 d PU A 2
C91 C 0.0548(4) -0.2851(3) -0.2317(2) 0.046(2) Uani 1 1 d . . .
H91A H 0.0112 -0.2886 -0.2438 0.069 Uiso 1 1 calc R . .
H91B H 0.0694 -0.3241 -0.2228 0.069 Uiso 1 1 calc R . .
H91C H 0.0866 -0.2698 -0.2506 0.069 Uiso 1 1 calc R . .
C96 C 0.0022(4) -0.2624(3) -0.16298(18) 0.0341(15) Uani 1 1 d . . .
C5 C 0.1355(5) -0.0257(4) -0.8977(2) 0.056(2) Uani 1 1 d . . .
H5A H 0.0998 -0.0003 -0.8882 0.084 Uiso 1 1 calc R . .
H5B H 0.1704 -0.0011 -0.9091 0.084 Uiso 1 1 calc R . .
H5C H 0.1538 -0.0487 -0.8762 0.084 Uiso 1 1 calc R . .
C102 C -0.1072(5) 0.0139(4) -0.1880(3) 0.056(2) Uani 1 1 d . . .
F10 F 0.2805(3) -0.2087(3) -0.85039(19) 0.098(2) Uani 1 1 d . . .
C22 C 0.0845(4) -0.2523(3) -0.8274(2) 0.0397(18) Uani 1 1 d . . .
C24 C 0.1730(4) -0.1777(4) -0.8250(2) 0.0406(18) Uani 1 1 d . . .
C4 C 0.1601(4) -0.1171(4) -0.9401(3) 0.055(2) Uani 1 1 d . . .
H4A H 0.1702 -0.1412 -0.9173 0.083 Uiso 1 1 calc R . .
H4B H 0.2006 -0.0980 -0.9493 0.083 Uiso 1 1 calc R . .
H4C H 0.1421 -0.1424 -0.9605 0.083 Uiso 1 1 calc R . .
C108 C 0.0035(4) -0.0058(3) -0.09781(19) 0.0372(15) Uani 1 1 d . . .
H108 H 0.0166 0.0328 -0.1054 0.045 Uiso 1 1 calc R . .
C113 C -0.0755(5) -0.2610(4) -0.0175(2) 0.052(2) Uani 1 1 d . . .
H113 H -0.0868 -0.2973 -0.0055 0.062 Uiso 1 1 calc R . .
C49 C 0.1336(4) -0.0045(3) -0.5729(3) 0.0419(19) Uani 1 1 d . A .
C23 C 0.1510(4) -0.2360(4) -0.8318(2) 0.0460(19) Uani 1 1 d . . .
H23 H 0.1821 -0.2650 -0.8397 0.055 Uiso 1 1 calc R . .
C76 C -0.0592(4) -0.3337(3) -0.3334(3) 0.046(2) Uani 1 1 d . . .
C53 C 0.1354(4) -0.2150(3) -0.5131(2) 0.0445(19) Uani 1 1 d . . .
H53 H 0.1694 -0.2425 -0.5072 0.053 Uiso 1 1 calc R A .
O5 O -0.0424(3) -0.0418(2) -0.85054(15) 0.0403(12) Uani 1 1 d . . .
C106 C 0.1181(4) -0.0395(3) -0.1184(2) 0.0396(17) Uani 1 1 d . . .
F51 F -0.2438(3) -0.2076(3) -0.28178(18) 0.094(2) Uani 1 1 d . . .
C48 C 0.1788(4) -0.0445(4) -0.5907(3) 0.049(2) Uani 1 1 d . . .
H48 H 0.2214 -0.0311 -0.5981 0.058 Uiso 1 1 calc R A .
C55 C 0.2115(4) -0.1345(4) -0.4838(2) 0.0434(19) Uani 1 1 d . . .
C95 C -0.0567(4) -0.3017(3) -0.1779(2) 0.0457(19) Uani 1 1 d . . .
H95A H -0.0882 -0.3082 -0.1568 0.069 Uiso 1 1 calc R . .
H95B H -0.0395 -0.3398 -0.1868 0.069 Uiso 1 1 calc R . .
H95C H -0.0789 -0.2816 -0.1993 0.069 Uiso 1 1 calc R . .
C92 C 0.1203(3) -0.2230(4) -0.1819(2) 0.0454(19) Uani 1 1 d . . .
H92A H 0.1406 -0.1958 -0.2005 0.068 Uiso 1 1 calc R . .
H92B H 0.1484 -0.2579 -0.1788 0.068 Uiso 1 1 calc R . .
H92C H 0.1155 -0.2031 -0.1569 0.068 Uiso 1 1 calc R . .
C27 C 0.0516(4) 0.0264(3) -0.7858(2) 0.0430(19) Uani 1 1 d . B .
C58 C -0.1746(4) -0.0566(4) -0.5514(3) 0.051(2) Uani 1 1 d . . .
H58 H -0.2197 -0.0457 -0.5487 0.061 Uiso 1 1 calc R A .
F13B F 0.0870(5) 0.1021(5) -0.8290(3) 0.0666(10) Uani 0.624(14) 1 d PU B 2
C81 C 0.2263(4) -0.2016(4) -0.2942(3) 0.050(2) Uani 1 1 d . . .
F9 F 0.1157(3) -0.3552(2) -0.83886(16) 0.0699(15) Uani 1 1 d . . .
C29 C -0.0550(4) -0.0064(3) -0.7571(2) 0.0380(17) Uani 1 1 d . . .
C112 C -0.0084(5) -0.2447(3) -0.0204(2) 0.051(2) Uani 1 1 d . . .
C85 C 0.1571(4) 0.0104(4) -0.2648(3) 0.053(2) Uani 1 1 d . . .
C105 C -0.0151(4) -0.0529(3) -0.19707(19) 0.0391(16) Uani 1 1 d . . .
H105 H 0.0292 -0.0596 -0.2052 0.047 Uiso 1 1 calc R . .
F14B F 0.0870(6) 0.1252(4) -0.7648(3) 0.0666(10) Uani 0.624(14) 1 d PU B 2
C111 C 0.0474(6) -0.2848(4) -0.0029(2) 0.059(2) Uani 1 1 d . . .
F44 F 0.2620(3) -0.1987(3) -0.26074(17) 0.0786(18) Uani 1 1 d . . .
C104 C -0.0415(5) 0.0037(4) -0.2004(2) 0.055(2) Uani 1 1 d . . .
H104 H -0.0158 0.0350 -0.2109 0.066 Uiso 1 1 calc R . .
F56B F 0.1659(6) -0.0522(8) -0.0931(4) 0.069(3) Uani 0.528(13) 1 d PU A 1
C32 C 0.0332(4) -0.2574(3) -0.6920(3) 0.052(2) Uani 1 1 d . . .
H32A H 0.0599 -0.2639 -0.7152 0.079 Uiso 1 1 calc R . .
H32B H 0.0135 -0.2949 -0.6837 0.079 Uiso 1 1 calc R . .
H32C H 0.0613 -0.2418 -0.6713 0.079 Uiso 1 1 calc R . .
C88 C -0.1731(3) -0.0799(3) -0.2738(2) 0.0395(18) Uani 1 1 d . . .
H88 H -0.2164 -0.0661 -0.2682 0.047 Uiso 1 1 calc R . .
F47 F 0.1503(4) 0.0152(3) -0.22676(18) 0.093(2) Uani 1 1 d . . .
F17 F -0.1160(4) -0.0069(4) -0.6980(2) 0.125(3) Uani 1 1 d . . .
C41 C 0.1720(4) -0.0184(4) -0.6960(3) 0.054(2) Uani 1 1 d . . .
H41 H 0.2157 -0.0217 -0.7058 0.065 Uiso 1 1 calc R . .
C94 C 0.0365(4) -0.2918(4) -0.1276(2) 0.051(2) Uani 1 1 d . . .
H94A H 0.0661 -0.2632 -0.1152 0.076 Uiso 1 1 calc R . .
H94B H 0.0622 -0.3261 -0.1362 0.076 Uiso 1 1 calc R . .
H94C H 0.0028 -0.3046 -0.1090 0.076 Uiso 1 1 calc R . .
F26B F 0.1960(7) 0.0598(5) -0.5324(5) 0.075(2) Uani 0.535(15) 1 d PU A 2
C43 C 0.1755(7) 0.1400(5) -0.6759(3) 0.097(4) Uani 1 1 d U . .
H43A H 0.1436 0.1566 -0.6942 0.145 Uiso 1 1 calc R . .
H43B H 0.2149 0.1652 -0.6749 0.145 Uiso 1 1 calc R . .
H43C H 0.1555 0.1380 -0.6501 0.145 Uiso 1 1 calc R . .
C103 C -0.1985(5) 0.0836(5) -0.1833(4) 0.096(4) Uani 1 1 d . . .
H10G H -0.2280 0.0621 -0.2007 0.144 Uiso 1 1 calc R . .
H10H H -0.2069 0.1262 -0.1855 0.144 Uiso 1 1 calc R . .
H10I H -0.2066 0.0709 -0.1566 0.144 Uiso 1 1 calc R . .
F61 F 0.0897(4) -0.2537(2) 0.01927(18) 0.092(2) Uani 1 1 d . . .
C30 C -0.1204(5) 0.0106(4) -0.7342(3) 0.057(2) Uani 1 1 d . . .
C50 C 0.1590(4) 0.0595(4) -0.5617(4) 0.069(3) Uani 1 1 d . . .
C26 C 0.0996(5) 0.0794(4) -0.7942(3) 0.062(3) Uani 1 1 d . . .
F20A F -0.1420(6) 0.0805(4) -0.5232(3) 0.0817(18) Uani 0.599(7) 1 d PU A 1
F21A F -0.1190(7) 0.0879(5) -0.5833(3) 0.0817(18) Uani 0.599(7) 1 d PU A 1
F56A F 0.1592(6) -0.0127(9) -0.0907(4) 0.069(3) Uani 0.472(13) 1 d PU A 2
F15A F 0.1604(6) 0.0640(6) -0.7852(5) 0.064(3) Uani 0.524(16) 1 d PU B 1
F19A F -0.2179(10) 0.0589(8) -0.5474(6) 0.0666(10) Uani 0.354(14) 1 d PU A 1
F57A F 0.1509(10) -0.0835(7) -0.1298(7) 0.0666(10) Uani 0.354(14) 1 d PU A 2
F55B F 0.1295(10) 0.0140(8) -0.1268(6) 0.0666(10) Uani 0.354(14) 1 d PU A 1
F14A F 0.1185(10) 0.1133(7) -0.7677(5) 0.0666(10) Uani 0.376(14) 1 d PU B 1
F13A F 0.0751(8) 0.1185(7) -0.8178(6) 0.0666(10) Uani 0.376(14) 1 d PU B 1
F26A F 0.1710(8) 0.0617(6) -0.5188(6) 0.075(2) Uani 0.465(15) 1 d PU A 1
F25A F 0.1169(11) 0.1010(8) -0.5550(6) 0.075(2) Uani 0.465(15) 1 d PU A 2
F27A F 0.2142(9) 0.0818(7) -0.5771(7) 0.075(2) Uani 0.465(15) 1 d PU A 1
F58 F -0.0925(2) 0.0855(2) -0.10196(15) 0.0569(12) Uani 1 1 d . . .

loop_
_atom_site_aniso_label
_atom_site_aniso_U_11
_atom_site_aniso_U_22
_atom_site_aniso_U_33
_atom_site_aniso_U_23
_atom_site_aniso_U_13
_atom_site_aniso_U_12
Gd3 0.01896(14) 0.01846(13) 0.03043(15) 0.00083(11) -0.00433(13) -0.00089(11)
Gd1 0.02623(16) 0.02355(15) 0.03103(15) 0.00178(13) 0.00174(13) 0.00110(12)
Gd2 0.02385(16) 0.02740(15) 0.02691(15) 0.00220(12) -0.00056(13) -0.00010(12)
Cu1 0.0358(5) 0.0368(5) 0.0424(5) 0.0075(4) 0.0046(4) -0.0066(4)
F54 0.074(4) 0.050(3) 0.066(3) 0.015(2) -0.002(3) 0.029(3)
F57B 0.0596(19) 0.0518(16) 0.088(2) 0.0015(18) 0.0163(18) -0.0009(14)
C12 0.082(7) 0.046(5) 0.033(4) 0.001(4) 0.007(4) -0.023(5)
C14 0.075(7) 0.063(6) 0.050(5) 0.001(4) 0.001(5) -0.021(5)
F19B 0.0596(19) 0.0518(16) 0.088(2) 0.0015(18) 0.0163(18) -0.0009(14)
F21B 0.098(4) 0.055(3) 0.092(4) 0.013(3) -0.006(3) 0.018(3)
F16 0.084(5) 0.067(4) 0.210(8) -0.046(5) 0.039(5) 0.030(4)
N4 0.029(3) 0.039(3) 0.029(3) 0.004(2) 0.001(2) -0.008(3)
F34 0.092(5) 0.039(3) 0.114(4) -0.014(3) 0.015(4) -0.021(3)
O12 0.042(3) 0.048(3) 0.061(3) -0.001(3) 0.009(3) -0.001(2)
O23 0.034(3) 0.042(3) 0.059(3) -0.010(3) -0.009(3) 0.010(2)
N3 0.026(3) 0.042(3) 0.023(2) 0.003(2) 0.002(2) -0.007(2)
C67 0.025(3) 0.035(3) 0.030(3) 0.002(3) -0.008(3) 0.008(3)
C37 0.028(3) 0.036(3) 0.025(3) 0.006(3) 0.008(3) -0.007(3)
F60 0.033(3) 0.053(3) 0.102(4) -0.017(3) 0.003(3) 0.004(2)
O33 0.032(3) 0.065(4) 0.089(4) -0.034(4) 0.014(3) -0.006(3)
N2 0.049(4) 0.034(3) 0.028(3) 0.002(3) -0.007(3) 0.000(3)
F59 0.074(4) 0.064(3) 0.061(3) -0.026(3) 0.001(3) 0.010(3)
F1 0.085(5) 0.059(3) 0.113(5) 0.016(3) -0.048(4) 0.023(3)
C65 0.098(7) 0.021(3) 0.030(3) 0.000(3) -0.006(4) 0.003(4)
O2 0.046(3) 0.080(4) 0.052(4) 0.003(3) -0.014(3) 0.002(3)
F2 0.164(7) 0.039(3) 0.112(5) -0.021(3) -0.057(5) 0.041(4)
C66 0.060(5) 0.023(3) 0.026(3) 0.003(3) -0.004(3) -0.002(3)
C38 0.034(4) 0.044(4) 0.031(4) 0.002(3) 0.010(3) -0.012(3)
F36 0.153(7) 0.055(4) 0.075(4) -0.024(3) 0.014(4) 0.006(4)
C36 0.025(4) 0.066(6) 0.060(5) -0.009(4) 0.007(4) -0.015(4)
F52 0.053(3) 0.019(2) 0.118(4) 0.006(2) 0.002(3) 0.000(2)
C33 0.041(4) 0.037(4) 0.038(4) 0.005(3) 0.003(3) -0.008(3)
C35 0.039(4) 0.041(4) 0.030(4) 0.005(3) 0.001(3) -0.009(3)
O3 0.079(5) 0.080(5) 0.078(5) 0.006(4) 0.007(4) -0.026(4)
C31 0.054(5) 0.048(5) 0.026(4) 0.000(3) -0.003(3) -0.014(4)
C40 0.052(5) 0.073(7) 0.071(6) -0.008(5) 0.023(5) 0.006(5)
C51 0.056(5) 0.037(4) 0.052(5) -0.001(4) -0.014(4) 0.010(4)
F35 0.150(7) 0.029(3) 0.157(6) -0.005(3) -0.080(5) 0.017(3)
C64 0.052(5) 0.037(4) 0.060(5) 0.005(4) -0.002(4) -0.015(4)
C110 0.035(4) 0.035(4) 0.058(5) -0.011(4) 0.006(4) 0.000(3)
C3 0.050(5) 0.038(4) 0.031(4) 0.008(3) -0.003(3) -0.003(3)
C39 0.048(4) 0.043(4) 0.041(4) 0.000(4) 0.008(4) -0.009(3)
C57 0.031(4) 0.043(4) 0.055(5) 0.015(4) -0.006(3) -0.003(3)
C42 0.075(7) 0.050(5) 0.064(6) 0.001(5) 0.019(5) -0.021(5)
C1 0.057(5) 0.060(5) 0.041(4) 0.024(4) 0.004(4) -0.003(4)
C15 0.103(8) 0.038(5) 0.030(4) 0.002(4) 0.006(4) -0.018(5)
C44 0.088(7) 0.032(4) 0.043(4) -0.006(4) 0.000(5) -0.001(4)
C8 0.052(5) 0.053(5) 0.029(4) 0.000(3) 0.005(4) -0.016(4)
C20 0.052(5) 0.037(5) 0.081(6) 0.013(5) -0.003(5) 0.003(4)
C99 0.040(4) 0.048(5) 0.074(6) -0.023(4) -0.001(4) 0.002(4)
C56 0.026(4) 0.046(5) 0.138(9) 0.033(6) -0.019(5) -0.003(4)
F20B 0.098(4) 0.055(3) 0.092(4) 0.013(3) -0.006(3) 0.018(3)
C52 0.046(4) 0.027(4) 0.038(4) 0.001(3) 0.000(3) 0.006(3)
C10 0.055(6) 0.123(10) 0.081(7) -0.011(7) -0.020(6) 0.025(6)
C13 0.083(7) 0.135(8) 0.079(6) -0.023(6) 0.000(6) 0.002(7)
N5 0.037(3) 0.042(3) 0.027(3) -0.003(2) 0.002(3) 0.007(3)
O22 0.056(3) 0.033(3) 0.074(4) -0.016(3) 0.007(3) -0.006(2)
F53 0.047(3) 0.041(3) 0.087(4) 0.004(2) 0.022(3) 0.019(2)
C68 0.043(4) 0.022(3) 0.032(3) -0.002(2) -0.009(3) -0.006(3)
C63 0.043(4) 0.031(3) 0.038(4) 0.000(3) 0.003(3) 0.011(3)
C71 0.041(4) 0.023(3) 0.053(4) 0.000(3) 0.001(4) 0.005(3)
C70 0.022(3) 0.035(4) 0.030(3) -0.001(3) -0.008(3) 0.009(3)
C75 0.049(5) 0.036(4) 0.031(4) -0.003(3) -0.009(3) 0.003(3)
C61 0.102(8) 0.031(4) 0.043(4) 0.011(3) -0.017(5) -0.009(4)
C69 0.043(5) 0.055(5) 0.058(5) -0.011(4) -0.007(4) 0.016(4)
O21 0.039(3) 0.044(3) 0.027(2) -0.005(2) -0.007(2) 0.012(2)
C72 0.043(4) 0.028(3) 0.053(4) -0.014(3) 0.005(4) -0.006(3)
C74 0.036(4) 0.046(5) 0.057(5) -0.022(4) 0.002(4) -0.001(3)
C73 0.057(5) 0.049(5) 0.091(7) -0.023(5) 0.010(5) -0.026(4)
C62 0.064(6) 0.055(5) 0.051(5) -0.012(4) -0.008(4) 0.027(5)
O35 0.024(2) 0.033(3) 0.047(3) 0.011(2) 0.005(2) 0.003(2)
C86 0.024(3) 0.029(4) 0.063(5) -0.001(3) 0.009(3) 0.005(3)
F64 0.053(3) 0.103(5) 0.079(4) 0.009(3) 0.004(3) -0.034(3)
C98 0.045(4) 0.047(4) 0.028(3) -0.012(3) -0.002(3) 0.012(3)
F23 0.061(4) 0.085(4) 0.114(5) -0.030(4) 0.021(3) -0.038(3)
O6 0.032(3) 0.029(2) 0.041(3) -0.005(2) 0.002(2) 0.0000(19)
F65 0.105(5) 0.083(4) 0.075(4) 0.013(3) 0.022(3) -0.061(4)
F66 0.132(6) 0.172(7) 0.055(3) -0.029(4) 0.009(4) -0.109(6)
O8 0.027(2) 0.048(3) 0.036(3) 0.004(2) 0.000(2) 0.004(2)
C97 0.035(4) 0.029(3) 0.035(3) -0.009(3) 0.005(3) -0.003(3)
C7 0.060(5) 0.026(3) 0.024(3) -0.001(3) -0.001(3) 0.001(4)
O27 0.021(2) 0.032(2) 0.032(2) 0.000(2) 0.002(2) 0.0064(17)
O36 0.029(3) 0.044(3) 0.039(3) 0.004(2) 0.005(2) -0.005(2)
N7 0.025(3) 0.021(2) 0.030(3) 0.000(2) -0.003(2) 0.001(2)
O24 0.038(3) 0.031(2) 0.022(2) 0.0006(19) 0.0005(19) 0.000(2)
O15 0.027(2) 0.039(3) 0.035(2) 0.007(2) 0.006(2) -0.002(2)
O7 0.037(3) 0.024(2) 0.039(2) 0.001(2) 0.010(2) 0.0061(19)
O11 0.040(3) 0.048(3) 0.019(2) 0.005(2) 0.007(2) -0.001(2)
O13 0.122(6) 0.052(4) 0.090(5) -0.016(4) 0.040(5) -0.044(4)
O18 0.024(2) 0.035(3) 0.043(3) 0.003(2) 0.003(2) -0.006(2)
O29 0.026(2) 0.021(2) 0.041(3) -0.001(2) -0.003(2) 0.0027(17)
O1 0.067(4) 0.057(3) 0.028(2) 0.005(2) -0.011(3) -0.006(3)
N6 0.037(3) 0.022(3) 0.023(3) 0.005(2) 0.005(2) 0.004(2)
O16 0.024(3) 0.030(2) 0.036(3) 0.010(2) -0.0047(19) -0.0003(19)
O20 0.037(3) 0.035(3) 0.033(2) 0.006(2) -0.008(2) 0.005(2)
N1 0.049(4) 0.041(3) 0.024(3) 0.002(2) -0.003(3) 0.002(3)
O19 0.043(3) 0.027(2) 0.039(3) 0.004(2) -0.001(2) 0.000(2)
C45 0.079(6) 0.026(4) 0.039(4) -0.002(3) -0.006(4) 0.012(4)
F41 0.035(3) 0.084(4) 0.078(3) 0.001(3) -0.005(2) 0.018(3)
O30 0.026(2) 0.024(2) 0.046(3) 0.001(2) -0.001(2) -0.0019(19)
O9 0.035(3) 0.035(3) 0.050(3) -0.012(2) -0.002(2) 0.002(2)
O4 0.048(3) 0.042(3) 0.026(2) 0.010(2) 0.001(2) 0.009(2)
O31 0.030(2) 0.028(2) 0.030(2) 0.0056(19) -0.005(2) 0.0014(18)
F31 0.045(3) 0.113(5) 0.057(3) -0.026(3) -0.008(2) -0.002(3)
C9 0.077(7) 0.054(5) 0.035(4) -0.005(4) 0.004(4) -0.013(5)
F43 0.039(3) 0.077(4) 0.087(4) -0.001(3) 0.021(3) 0.017(2)
C87 0.027(4) 0.026(4) 0.042(4) 0.009(3) 0.002(3) 0.005(3)
F5 0.048(3) 0.031(2) 0.109(4) -0.011(3) 0.014(3) -0.011(2)
F24 0.068(4) 0.099(5) 0.092(4) 0.048(4) -0.009(3) -0.037(3)
F4 0.034(3) 0.061(3) 0.081(3) 0.000(3) -0.010(2) -0.004(2)
N8 0.033(3) 0.043(3) 0.031(3) 0.000(3) 0.004(3) -0.001(3)
F37 0.054(3) 0.031(2) 0.143(5) -0.002(3) -0.018(3) 0.009(2)
F8 0.106(5) 0.035(2) 0.073(3) 0.007(2) 0.033(3) 0.007(3)
C101 0.055(5) 0.060(6) 0.071(6) -0.042(5) -0.013(5) 0.027(5)
F28 0.051(3) 0.070(3) 0.073(3) -0.022(3) 0.007(3) 0.023(3)
O26 0.022(2) 0.026(2) 0.042(2) -0.0075(18) -0.007(2) 0.0025(18)
O28 0.028(3) 0.022(2) 0.035(3) 0.0014(19) -0.009(2) -0.0071(18)
C2 0.061(6) 0.038(4) 0.057(5) 0.008(4) -0.002(4) 0.008(4)
O25 0.028(2) 0.024(2) 0.048(3) -0.002(2) -0.016(2) -0.002(2)
F33 0.045(3) 0.079(4) 0.090(4) 0.028(3) -0.015(3) -0.021(3)
F40 0.053(3) 0.049(3) 0.087(4) -0.016(3) -0.041(3) 0.003(2)
C77 0.036(4) 0.025(3) 0.037(4) -0.012(3) -0.009(3) -0.002(3)
F3 0.092(5) 0.086(4) 0.190(6) 0.081(4) 0.042(5) 0.035(4)
F25B 0.039(4) 0.051(2) 0.135(9) -0.020(4) 0.016(4) -0.0193(19)
F46 0.048(3) 0.056(3) 0.122(5) -0.003(3) -0.020(3) -0.030(3)
C19 0.042(4) 0.030(4) 0.036(4) 0.001(3) -0.002(3) 0.005(3)
C11 0.053(5) 0.087(7) 0.032(4) -0.019(4) -0.003(4) -0.011(5)
F45 0.038(3) 0.036(3) 0.160(6) -0.006(3) -0.009(3) 0.011(2)
C93 0.030(3) 0.022(3) 0.039(4) 0.006(3) 0.003(3) 0.008(3)
F39 0.080(4) 0.025(2) 0.158(5) -0.013(3) -0.064(4) -0.005(2)
F6 0.047(3) 0.064(3) 0.056(3) -0.003(2) 0.013(2) -0.007(2)
F49 0.041(3) 0.051(3) 0.111(4) 0.035(3) 0.010(3) -0.001(2)
F48 0.069(4) 0.028(3) 0.160(6) 0.003(3) -0.059(4) -0.008(2)
C115 0.093(9) 0.096(8) 0.039(5) -0.016(5) 0.013(5) -0.065(7)
O17 0.027(3) 0.038(3) 0.045(3) 0.003(2) 0.004(2) 0.005(2)
C18 0.027(4) 0.031(4) 0.052(4) 0.002(3) -0.008(3) 0.003(3)
C100 0.037(5) 0.095(8) 0.112(8) -0.065(7) 0.018(5) -0.011(5)
F11 0.040(3) 0.055(3) 0.071(3) -0.005(2) -0.013(2) 0.000(2)
O37 0.050(3) 0.050(3) 0.038(3) -0.003(3) 0.006(3) -0.022(3)
C107 0.035(4) 0.033(4) 0.035(4) 0.004(3) -0.004(3) 0.005(3)
C60 0.038(5) 0.056(5) 0.066(6) 0.006(5) 0.007(4) -0.003(4)
C79 0.024(4) 0.049(5) 0.040(4) 0.001(3) -0.005(3) 0.004(3)
F42 0.044(3) 0.050(3) 0.085(3) 0.024(3) -0.031(2) -0.001(2)
F62 0.134(6) 0.048(3) 0.063(3) 0.024(2) 0.009(4) -0.001(3)
F22 0.024(2) 0.068(3) 0.155(5) 0.049(4) -0.013(3) -0.010(2)
F7 0.097(5) 0.052(3) 0.082(3) -0.011(3) -0.021(4) 0.006(3)
O14 0.030(2) 0.052(3) 0.026(2) -0.003(2) 0.0037(19) -0.009(2)
C89 0.029(4) 0.037(4) 0.048(4) 0.001(3) 0.003(3) -0.003(3)
O10 0.033(3) 0.019(2) 0.072(4) -0.001(2) 0.000(3) -0.0002(19)
O34 0.055(4) 0.063(4) 0.035(3) -0.010(3) 0.015(3) -0.008(3)
C25 0.037(4) 0.076(6) 0.045(5) 0.012(5) 0.004(4) 0.002(4)
C78 0.027(4) 0.031(4) 0.046(4) 0.001(3) -0.008(3) -0.002(3)
C82 0.025(4) 0.030(4) 0.061(5) 0.009(3) 0.001(3) 0.004(3)
C16 0.035(4) 0.027(4) 0.065(5) -0.009(4) -0.004(4) -0.004(3)
O38 0.048(3) 0.039(3) 0.043(3) 0.014(2) 0.001(3) -0.006(2)
F29 0.050(3) 0.071(3) 0.078(3) -0.002(3) -0.013(3) 0.030(3)
C83 0.025(4) 0.042(5) 0.100(7) -0.001(5) -0.015(4) -0.012(3)
C47 0.026(4) 0.050(5) 0.045(4) 0.006(4) 0.006(3) 0.018(3)
C109 0.026(4) 0.037(4) 0.033(4) -0.003(3) -0.001(3) 0.000(3)
C46 0.044(5) 0.063(6) 0.058(5) -0.006(5) 0.008(4) 0.018(4)
C59 0.037(4) 0.041(4) 0.044(4) 0.005(4) -0.008(3) -0.011(3)
C54 0.036(4) 0.039(4) 0.042(4) -0.002(3) -0.009(3) 0.009(3)
F50 0.044(3) 0.064(3) 0.113(4) 0.025(3) 0.037(3) 0.010(2)
C84 0.028(4) 0.029(4) 0.041(4) 0.011(3) -0.006(3) -0.010(3)
F30 0.038(3) 0.091(4) 0.093(4) -0.001(3) 0.028(3) 0.013(3)
C28 0.044(5) 0.030(4) 0.071(5) -0.011(3) -0.019(4) 0.009(3)
C6 0.045(4) 0.040(4) 0.031(4) 0.006(3) 0.003(3) -0.008(3)
F12 0.029(3) 0.176(7) 0.144(6) 0.102(6) 0.017(3) 0.011(4)
F15B 0.038(3) 0.056(3) 0.099(7) 0.003(6) 0.000(6) -0.017(2)
C80 0.030(4) 0.049(5) 0.056(5) -0.005(4) -0.004(4) 0.000(3)
F55A 0.0596(19) 0.0518(16) 0.088(2) 0.0015(18) 0.0163(18) -0.0009(14)
F63 0.115(5) 0.066(4) 0.065(3) 0.009(3) 0.007(4) 0.029(4)
F38 0.196(8) 0.034(3) 0.087(4) 0.013(3) 0.035(5) -0.011(4)
F18 0.027(3) 0.182(8) 0.144(6) -0.106(6) 0.000(3) -0.007(4)
C21 0.077(7) 0.034(4) 0.062(5) -0.011(4) 0.000(5) 0.017(4)
O32 0.083(5) 0.054(4) 0.093(5) -0.019(4) -0.020(4) 0.028(3)
C114 0.055(5) 0.052(5) 0.036(4) -0.008(4) 0.013(4) -0.026(4)
C90 0.030(4) 0.040(4) 0.061(5) 0.010(4) 0.001(4) -0.004(3)
C34 0.064(6) 0.048(5) 0.037(4) -0.003(4) 0.018(4) -0.027(4)
F32 0.056(3) 0.054(3) 0.137(5) -0.003(3) -0.046(4) 0.020(3)
C17 0.030(4) 0.031(4) 0.033(4) -0.011(3) 0.003(3) -0.001(3)
F27B 0.039(4) 0.051(2) 0.135(9) -0.020(4) 0.016(4) -0.0193(19)
C91 0.054(5) 0.032(4) 0.052(5) 0.007(4) 0.011(4) 0.015(3)
C96 0.041(4) 0.025(3) 0.037(3) 0.004(3) 0.002(3) -0.007(3)
C5 0.060(6) 0.059(5) 0.050(5) 0.013(4) -0.010(4) -0.014(4)
C102 0.062(6) 0.038(4) 0.068(6) -0.022(4) -0.028(5) 0.013(4)
F10 0.034(3) 0.153(6) 0.107(5) -0.070(5) 0.012(3) 0.007(3)
C22 0.050(5) 0.042(4) 0.027(4) 0.000(3) -0.003(3) 0.013(3)
C24 0.024(4) 0.058(5) 0.039(4) -0.003(4) -0.002(3) 0.015(3)
C4 0.043(5) 0.066(6) 0.057(5) 0.017(5) 0.000(4) 0.006(4)
C108 0.040(4) 0.038(4) 0.034(3) 0.007(3) 0.004(3) -0.004(3)
C113 0.086(7) 0.034(4) 0.036(4) 0.003(3) 0.013(4) -0.020(4)
C49 0.031(4) 0.027(4) 0.067(5) 0.009(4) 0.002(4) 0.002(3)
C23 0.031(4) 0.060(5) 0.048(5) -0.008(4) -0.004(3) 0.015(4)
C76 0.039(4) 0.024(4) 0.075(6) -0.006(4) -0.015(4) 0.000(3)
C53 0.050(5) 0.034(4) 0.049(5) 0.001(3) -0.004(4) 0.013(3)
O5 0.035(3) 0.031(3) 0.055(3) 0.009(2) -0.006(2) -0.001(2)
C106 0.031(4) 0.043(4) 0.045(4) 0.006(3) 0.002(3) -0.001(3)
F51 0.072(4) 0.120(6) 0.089(4) 0.016(4) -0.008(3) -0.065(4)
C48 0.023(4) 0.055(5) 0.068(6) 0.003(4) 0.006(4) 0.000(3)
C55 0.035(4) 0.049(5) 0.046(4) 0.002(4) -0.014(3) 0.019(4)
C95 0.043(4) 0.035(4) 0.059(5) 0.006(4) 0.003(4) -0.002(3)
C92 0.026(4) 0.056(5) 0.054(5) 0.027(4) 0.002(3) 0.005(3)
C27 0.029(4) 0.033(4) 0.067(5) -0.004(4) -0.017(4) 0.002(3)
C58 0.024(4) 0.048(5) 0.080(6) 0.005(4) 0.004(4) 0.003(3)
F13B 0.0596(19) 0.0518(16) 0.088(2) 0.0015(18) 0.0163(18) -0.0009(14)
C81 0.026(4) 0.044(5) 0.081(6) -0.006(4) 0.000(4) -0.001(3)
F9 0.074(4) 0.047(3) 0.089(4) -0.016(3) 0.007(3) 0.025(3)
C29 0.025(4) 0.047(4) 0.042(4) -0.009(3) -0.005(3) 0.012(3)
C112 0.083(7) 0.036(4) 0.034(4) -0.001(3) 0.000(4) -0.003(4)
C85 0.034(4) 0.037(4) 0.087(7) -0.002(4) -0.014(4) -0.001(3)
C105 0.050(4) 0.031(3) 0.036(4) 0.002(3) 0.000(4) 0.010(3)
F14B 0.0596(19) 0.0518(16) 0.088(2) 0.0015(18) 0.0163(18) -0.0009(14)
C111 0.096(8) 0.037(4) 0.042(5) 0.003(4) -0.003(5) 0.000(5)
F44 0.060(4) 0.091(4) 0.085(4) -0.008(3) -0.030(3) 0.033(3)
C104 0.075(6) 0.038(4) 0.054(5) 0.000(4) -0.015(5) 0.005(4)
F56B 0.038(3) 0.099(6) 0.070(4) 0.004(6) 0.001(3) -0.012(5)
C32 0.054(5) 0.039(4) 0.065(5) 0.012(4) 0.009(5) 0.004(3)
C88 0.021(3) 0.037(4) 0.061(5) 0.007(4) 0.006(3) 0.010(3)
F47 0.130(6) 0.071(4) 0.078(4) -0.033(3) 0.018(4) -0.037(4)
F17 0.074(5) 0.226(10) 0.075(5) 0.002(5) 0.019(4) 0.062(5)
C41 0.053(5) 0.050(5) 0.059(5) 0.003(4) 0.022(4) -0.020(4)
C94 0.052(5) 0.064(5) 0.037(4) 0.010(4) 0.000(4) -0.003(4)
F26B 0.039(4) 0.051(2) 0.135(9) -0.020(4) 0.016(4) -0.0193(19)
C43 0.128(8) 0.072(6) 0.091(7) -0.021(6) 0.013(6) -0.031(6)
C103 0.077(8) 0.085(8) 0.126(10) -0.052(7) -0.043(7) 0.049(6)
F61 0.132(6) 0.046(3) 0.098(4) 0.012(3) -0.058(4) -0.007(3)
C30 0.045(5) 0.067(6) 0.061(6) -0.028(5) -0.007(4) 0.012(4)
C50 0.025(4) 0.043(5) 0.141(11) 0.009(6) 0.009(5) -0.003(4)
C26 0.049(5) 0.039(5) 0.098(7) -0.007(5) -0.024(5) -0.002(4)
F20A 0.098(4) 0.055(3) 0.092(4) 0.013(3) -0.006(3) 0.018(3)
F21A 0.098(4) 0.055(3) 0.092(4) 0.013(3) -0.006(3) 0.018(3)
F56A 0.038(3) 0.099(6) 0.070(4) 0.004(6) 0.001(3) -0.012(5)
F15A 0.038(3) 0.056(3) 0.099(7) 0.003(6) 0.000(6) -0.017(2)
F19A 0.0596(19) 0.0518(16) 0.088(2) 0.0015(18) 0.0163(18) -0.0009(14)
F57A 0.0596(19) 0.0518(16) 0.088(2) 0.0015(18) 0.0163(18) -0.0009(14)
F55B 0.0596(19) 0.0518(16) 0.088(2) 0.0015(18) 0.0163(18) -0.0009(14)
F14A 0.0596(19) 0.0518(16) 0.088(2) 0.0015(18) 0.0163(18) -0.0009(14)
F13A 0.0596(19) 0.0518(16) 0.088(2) 0.0015(18) 0.0163(18) -0.0009(14)
F26A 0.039(4) 0.051(2) 0.135(9) -0.020(4) 0.016(4) -0.0193(19)
F25A 0.039(4) 0.051(2) 0.135(9) -0.020(4) 0.016(4) -0.0193(19)
F27A 0.039(4) 0.051(2) 0.135(9) -0.020(4) 0.016(4) -0.0193(19)
F58 0.045(3) 0.041(3) 0.084(3) -0.004(2) -0.003(2) 0.004(2)

loop_
_atom_type_symbol
_atom_type_description
_atom_type_scat_dispersion_real
_atom_type_scat_dispersion_imag
_atom_type_scat_source
C C 0.0033 0.0016 'International Tables Vol C Tables 4.2.6.8 and 6.1.1.4'
H H 0.0000 0.0000 'International Tables Vol C Tables 4.2.6.8 and 6.1.1.4'
Cu Cu 0.3201 1.2651 'International Tables Vol C Tables 4.2.6.8 and 6.1.1.4'
F F 0.0171 0.0103 'International Tables Vol C Tables 4.2.6.8 and 6.1.1.4'
Gd Gd -0.1653 3.9035 'International Tables Vol C Tables 4.2.6.8 and 6.1.1.4'
N N 0.0061 0.0033 'International Tables Vol C Tables 4.2.6.8 and 6.1.1.4'
O O 0.0106 0.0060 'International Tables Vol C Tables 4.2.6.8 and 6.1.1.4'

loop_
_geom_angle_atom_site_label_1
_geom_angle_atom_site_label_2
_geom_angle_atom_site_label_3
_geom_angle
_geom_angle_site_symmetry_3
O26 Gd3 O31 94.16(15) .
O26 Gd3 O29 138.43(15) .
O31 Gd3 O29 103.97(15) .
O26 Gd3 O24 98.96(15) .
O31 Gd3 O24 139.05(16) .
O29 Gd3 O24 91.37(16) .
O26 Gd3 O30 76.47(15) .
O31 Gd3 O30 74.29(16) .
O29 Gd3 O30 73.11(15) .
O24 Gd3 O30 146.54(15) .
O26 Gd3 O28 149.22(15) .
O31 Gd3 O28 74.17(15) .
O29 Gd3 O28 72.34(15) .
O24 Gd3 O28 74.87(15) .
O30 Gd3 O28 124.97(15) .
O26 Gd3 O25 72.85(15) .
O31 Gd3 O25 147.84(16) .
O29 Gd3 O25 72.03(15) .
O24 Gd3 O25 72.94(16) .
O30 Gd3 O25 74.09(16) .
O28 Gd3 O25 130.60(15) .
O26 Gd3 O27 76.81(14) .
O31 Gd3 O27 71.97(15) .
O29 Gd3 O27 144.30(15) .
O24 Gd3 O27 73.61(15) .
O30 Gd3 O27 134.73(15) .
O28 Gd3 O27 72.51(15) .
O25 Gd3 O27 129.91(15) .
O10 Gd1 O4 98.31(18) .
O10 Gd1 O6 138.12(16) .
O4 Gd1 O6 96.44(17) .
O10 Gd1 O7 146.05(16) .
O4 Gd1 O7 74.83(16) .
O6 Gd1 O7 75.76(16) .
O10 Gd1 O11 92.71(18) .
O4 Gd1 O11 141.52(15) .
O6 Gd1 O11 99.54(16) .
O7 Gd1 O11 75.57(16) .
O10 Gd1 O9 73.17(17) .
O4 Gd1 O9 147.41(17) .
O6 Gd1 O9 73.38(16) .
O7 Gd1 O9 129.20(16) .
O11 Gd1 O9 71.04(17) .
O10 Gd1 O5 74.37(17) .
O4 Gd1 O5 73.31(17) .
O6 Gd1 O5 72.78(16) .
O7 Gd1 O5 131.66(16) .
O11 Gd1 O5 145.02(17) .
O9 Gd1 O5 74.10(17) .
O10 Gd1 O8 73.94(17) .
O4 Gd1 O8 70.59(17) .
O6 Gd1 O8 147.81(16) .
O7 Gd1 O8 72.44(16) .
O11 Gd1 O8 77.42(16) .
O9 Gd1 O8 132.57(17) .
O5 Gd1 O8 126.99(17) .
O18 Gd2 O21 90.81(17) .
O18 Gd2 O14 98.41(17) .
O21 Gd2 O14 138.99(17) .
O18 Gd2 O19 138.20(17) .
O21 Gd2 O19 103.15(16) .
O14 Gd2 O19 96.17(17) .
O18 Gd2 O15 145.54(16) .
O21 Gd2 O15 74.61(17) .
O14 Gd2 O15 75.48(15) .
O19 Gd2 O15 76.14(17) .
O18 Gd2 O17 73.23(17) .
O21 Gd2 O17 146.72(16) .
O14 Gd2 O17 73.41(16) .
O19 Gd2 O17 73.86(16) .
O15 Gd2 O17 133.52(16) .
O18 Gd2 O16 73.01(15) .
O21 Gd2 O16 70.91(15) .
O14 Gd2 O16 73.84(16) .
O19 Gd2 O16 148.79(16) .
O15 Gd2 O16 72.74(15) .
O17 Gd2 O16 128.05(15) .
O18 Gd2 O20 74.38(16) .
O21 Gd2 O20 73.15(16) .
O14 Gd2 O20 147.78(16) .
O19 Gd2 O20 72.53(16) .
O15 Gd2 O20 127.68(16) .
O17 Gd2 O20 74.46(16) .
O16 Gd2 O20 130.31(16) .
O36 Cu1 O37 87.6(2) .
O36 Cu1 O35 92.82(19) .
O37 Cu1 O35 168.3(2) .
O36 Cu1 O38 164.1(2) .
O37 Cu1 O38 93.2(2) .
O35 Cu1 O38 89.6(2) .
O36 Cu1 O34 103.7(2) .
O37 Cu1 O34 80.9(2) .
O35 Cu1 O34 87.7(2) .
O38 Cu1 O34 92.0(2) .
O36 Cu1 O1 78.17(19) 1_556
O37 Cu1 O1 96.7(2) 1_556
O35 Cu1 O1 94.8(2) 1_556
O38 Cu1 O1 86.0(2) 1_556
O34 Cu1 O1 176.82(19) 1_556
C14 C12 C11 123.7(9) .
C14 C12 O3 114.1(8) .
C11 C12 O3 122.1(10) .
C15 C14 C12 117.6(10) .
C15 C14 H14 121.2 .
C12 C14 H14 121.2 .
C56 F19B F21B 61.3(10) .
C56 F21B F19B 45.4(7) .
O14 N4 C37 124.0(5) .
O14 N4 C35 120.8(5) .
C37 N4 C35 114.5(5) .
C39 O12 C40 118.6(7) .
C70 O23 C69 116.8(6) .
O11 N3 C37 126.7(5) .
O11 N3 C33 121.3(5) .
C37 N3 C33 111.3(5) .
N5 C67 N6 106.9(5) .
N5 C67 C68 126.4(6) .
N6 C67 C68 126.7(5) .
N4 C37 N3 106.8(5) .
N4 C37 C38 128.6(6) .
N3 C37 C38 124.5(5) .
C99 O33 C100 118.4(7) .
O4 N2 C7 125.5(6) .
O4 N2 C6 120.9(6) .
C7 N2 C6 112.6(5) .
C66 C65 H65A 109.5 .
C66 C65 H65B 109.5 .
H65A C65 H65B 109.5 .
C66 C65 H65C 109.5 .
H65A C65 H65C 109.5 .
H65B C65 H65C 109.5 .
C9 O2 C10 118.7(8) .
C65 C66 C64 110.2(7) .
C65 C66 N6 109.5(5) .
C64 C66 N6 107.0(6) .
C65 C66 C63 114.8(6) .
C64 C66 C63 115.2(6) .
N6 C66 C63 99.1(5) .
C39 C38 C45 119.6(7) .
C39 C38 C37 119.5(7) .
C45 C38 C37 120.8(7) .
C35 C36 H36A 109.5 .
C35 C36 H36B 109.5 .
H36A C36 H36B 109.5 .
C35 C36 H36C 109.5 .
H36A C36 H36C 109.5 .
H36B C36 H36C 109.5 .
C32 C33 C31 113.0(7) .
C32 C33 N3 104.9(6) .
C31 C33 N3 108.8(5) .
C32 C33 C35 113.4(6) .
C31 C33 C35 114.7(6) .
N3 C33 C35 100.6(5) .
C34 C35 N4 110.7(6) .
C34 C35 C36 110.4(7) .
N4 C35 C36 104.6(6) .
C34 C35 C33 115.4(6) .
N4 C35 C33 100.6(5) .
C36 C35 C33 114.2(6) .
C12 O3 C13 116.1(9) .
C33 C31 H31A 109.5 .
C33 C31 H31B 109.5 .
H31A C31 H31B 109.5 .
C33 C31 H31C 109.5 .
H31A C31 H31C 109.5 .
H31B C31 H31C 109.5 .
O12 C40 H40A 109.5 .
O12 C40 H40B 109.5 .
H40A C40 H40B 109.5 .
O12 C40 H40C 109.5 .
H40A C40 H40C 109.5 .
H40B C40 H40C 109.5 .
F35 C51 F36 108.2(8) .
F35 C51 F34 107.7(8) .
F36 C51 F34 105.5(7) .
F35 C51 C52 113.3(7) .
F36 C51 C52 109.3(7) .
F34 C51 C52 112.4(7) .
C66 C64 H64A 109.5 .
C66 C64 H64B 109.5 .
H64A C64 H64B 109.5 .
C66 C64 H64C 109.5 .
H64A C64 H64C 109.5 .
H64B C64 H64C 109.5 .
F59 C110 F60 109.2(7) .
F59 C110 F58 107.0(6) .
F60 C110 F58 106.0(7) .
F59 C110 C109 111.0(7) .
F60 C110 C109 111.5(6) .
F58 C110 C109 111.9(6) .
C1 C3 N1 110.5(6) .
C1 C3 C6 114.9(7) .
N1 C3 C6 100.1(6) .
C1 C3 C2 111.4(6) .
N1 C3 C2 105.6(7) .
C6 C3 C2 113.3(6) .
O12 C39 C41 123.3(8) .
O12 C39 C38 115.4(6) .
C41 C39 C38 121.1(8) .
O16 C57 C58 126.5(7) .
O16 C57 C56 115.9(7) .
C58 C57 C56 117.5(7) .
C44 C42 C41 122.2(8) .
C44 C42 O13 124.6(9) .
C41 C42 O13 113.2(8) .
C3 C1 H1A 109.5 .
C3 C1 H1B 109.5 .
H1A C1 H1B 109.5 .
C3 C1 H1C 109.5 .
H1A C1 H1C 109.5 .
H1B C1 H1C 109.5 .
C14 C15 C8 124.0(11) .
C14 C15 H15 118.0 .
C8 C15 H15 118.0 .
C42 C44 C45 120.3(8) .
C42 C44 H44 119.9 .
C45 C44 H44 119.9 .
C15 C8 C9 118.6(9) .
C15 C8 C7 121.8(8) .
C9 C8 C7 119.6(8) .
F3 C20 F1 104.3(8) .
F3 C20 F2 109.7(9) .
F1 C20 F2 106.7(8) .
F3 C20 C19 111.7(8) .
F1 C20 C19 114.1(7) .
F2 C20 C19 110.0(7) .
O33 C99 C98 115.4(7) .
O33 C99 C101 123.9(8) .
C98 C99 C101 120.6(9) .
F19B C56 F21A 110.1(10) .
F19B C56 F20B 126.1(12) .
F21A C56 F20B 36.3(8) .
F19B C56 F19A 25.3(9) .
F21A C56 F19A 128.0(11) .
F20B C56 F19A 127.3(14) .
F19B C56 F20A 97.5(11) .
F21A C56 F20A 100.1(10) .
F20B C56 F20A 66.6(11) .
F19A C56 F20A 77.0(12) .
F19B C56 F21B 73.3(10) .
F21A C56 F21B 59.5(10) .
F20B C56 F21B 95.8(13) .
F19A C56 F21B 98.4(12) .
F20A C56 F21B 150.5(9) .
F19B C56 C57 119.7(9) .
F21A C56 C57 116.7(10) .
F20B C56 C57 114.1(10) .
F19A C56 C57 113.0(10) .
F20A C56 C57 108.9(8) .
F21B C56 C57 99.7(10) .
O19 C52 C53 128.8(7) .
O19 C52 C51 113.0(7) .
C53 C52 C51 118.2(7) .
O2 C10 H10A 109.5 .
O2 C10 H10B 109.5 .
H10A C10 H10B 109.5 .
O2 C10 H10C 109.5 .
H10A C10 H10C 109.5 .
H10B C10 H10C 109.5 .
O3 C13 H13A 109.5 .
O3 C13 H13B 109.5 .
H13A C13 H13B 109.5 .
O3 C13 H13C 109.5 .
H13A C13 H13C 109.5 .
H13B C13 H13C 109.5 .
O21 N5 C67 125.1(5) .
O21 N5 C63 119.6(5) .
C67 N5 C63 114.5(5) .
C72 O22 C73 114.6(7) .
C70 C68 C75 119.1(6) .
C70 C68 C67 123.0(7) .
C75 C68 C67 117.9(6) .
N5 C63 C62 106.8(6) .
N5 C63 C61 109.9(6) .
C62 C63 C61 111.4(7) .
N5 C63 C66 99.6(5) .
C62 C63 C66 114.5(6) .
C61 C63 C66 113.8(7) .
C72 C71 C70 120.5(7) .
C72 C71 H71 119.8 .
C70 C71 H71 119.8 .
O23 C70 C71 124.7(6) .
O23 C70 C68 115.5(6) .
C71 C70 C68 119.5(6) .
C74 C75 C68 121.8(7) .
C74 C75 H75 119.1 .
C68 C75 H75 119.1 .
C63 C61 H61A 109.5 .
C63 C61 H61B 109.5 .
H61A C61 H61B 109.5 .
C63 C61 H61C 109.5 .
H61A C61 H61C 109.5 .
H61B C61 H61C 109.5 .
O23 C69 H69A 109.5 .
O23 C69 H69B 109.5 .
H69A C69 H69B 109.5 .
O23 C69 H69C 109.5 .
H69A C69 H69C 109.5 .
H69B C69 H69C 109.5 .
N5 O21 Gd2 138.3(4) .
C71 C72 O22 114.1(7) .
C71 C72 C74 121.9(6) .
O22 C72 C74 124.0(7) .
C72 C74 C75 117.1(7) .
C72 C74 H74 121.5 .
C75 C74 H74 121.5 .
O22 C73 H73A 109.5 .
O22 C73 H73B 109.5 .
H73A C73 H73B 109.5 .
O22 C73 H73C 109.5 .
H73A C73 H73C 109.5 .
H73B C73 H73C 109.5 .
C63 C62 H62A 109.5 .
C63 C62 H62B 109.5 .
H62A C62 H62B 109.5 .
C63 C62 H62C 109.5 .
H62A C62 H62C 109.5 .
H62B C62 H62C 109.5 .
C107 O35 Cu1 124.3(4) .
F53 C86 F52 107.4(6) .
F53 C86 F54 108.5(6) .
F52 C86 F54 107.4(6) .
F53 C86 C87 113.5(6) .
F52 C86 C87 110.9(6) .
F54 C86 C87 108.9(6) .
C99 C98 C105 117.3(7) .
C99 C98 C97 123.3(7) .
C105 C98 C97 119.2(6) .
C17 O6 Gd1 133.2(4) .
C24 O8 Gd1 131.4(5) .
N7 C97 N8 107.4(6) .
N7 C97 C98 125.7(6) .
N8 C97 C98 126.8(6) .
N2 C7 N1 107.4(7) .
N2 C7 C8 124.5(6) .
N1 C7 C8 128.0(6) .
C82 O27 Gd3 132.0(4) .
C109 O36 Cu1 124.7(5) .
C97 N7 O31 126.4(5) .
C97 N7 C93 114.0(5) .
O31 N7 C93 118.4(5) .
N6 O24 Gd3 141.8(4) .
C59 O15 Gd2 133.4(5) .
C22 O7 Gd1 134.2(5) .
N3 O11 Gd1 141.8(4) .
C42 O13 C43 118.7(9) .
C49 O18 Gd2 134.2(5) .
C87 O29 Gd3 133.1(4) .
N1 O1 Cu1 141.2(5) 1_554
O24 N6 C67 126.7(5) .
O24 N6 C66 120.8(5) .
C67 N6 C66 112.0(5) .
C57 O16 Gd2 134.6(5) .
C54 O20 Gd2 129.5(4) .
O1 N1 C7 125.4(7) .
O1 N1 C3 121.5(6) .
C7 N1 C3 112.7(6) .
C52 O19 Gd2 131.8(5) .
C38 C45 C44 117.5(8) .
C38 C45 H45 121.3 .
C44 C45 H45 121.3 .
C89 O30 Gd3 133.1(4) .
C29 O9 Gd1 131.9(5) .
N2 O4 Gd1 140.7(4) .
N7 O31 Gd3 143.4(4) .
O2 C9 C8 116.3(8) .
O2 C9 C11 124.3(9) .
C8 C9 C11 119.3(9) .
O29 C87 C88 129.3(6) .
O29 C87 C86 113.2(6) .
C88 C87 C86 117.4(6) .
O34 N8 C97 125.3(6) .
O34 N8 C96 122.9(6) .
C97 N8 C96 111.4(5) .
C102 C101 C99 119.5(9) .
C102 C101 H101 120.2 .
C99 C101 H101 120.2 .
C77 O26 Gd3 133.4(4) .
C84 O28 Gd3 133.5(5) .
C3 C2 H2A 109.5 .
C3 C2 H2B 109.5 .
H2A C2 H2B 109.5 .
C3 C2 H2C 109.5 .
H2A C2 H2C 109.5 .
H2B C2 H2C 109.5 .
C79 O25 Gd3 131.8(5) .
O26 C77 C78 128.5(6) .
O26 C77 C76 114.3(6) .
C78 C77 C76 117.1(6) .
O5 C19 C18 128.7(7) .
O5 C19 C20 115.4(7) .
C18 C19 C20 115.8(7) .
C12 C11 C9 116.8(9) .
C12 C11 H11 121.6 .
C9 C11 H11 121.6 .
N7 C93 C91 110.2(5) .
N7 C93 C92 105.9(5) .
C91 C93 C92 112.7(6) .
N7 C93 C96 98.7(5) .
C91 C93 C96 115.2(6) .
C92 C93 C96 112.8(6) .
F66 C115 F65 106.3(8) .
F66 C115 F64 110.0(11) .
F65 C115 F64 106.7(8) .
F66 C115 C114 108.7(8) .
F65 C115 C114 112.7(10) .
F64 C115 C114 112.2(8) .
C47 O17 Gd2 132.7(5) .
C19 C18 C17 120.3(7) .
C19 C18 H18 119.8 .
C17 C18 H18 119.8 .
O33 C100 H10D 109.5 .
O33 C100 H10E 109.5 .
H10D C100 H10E 109.5 .
O33 C100 H10F 109.5 .
H10D C100 H10F 109.5 .
H10E C100 H10F 109.5 .
C114 O37 Cu1 123.0(6) .
O35 C107 C108 127.0(7) .
O35 C107 C106 113.7(6) .
C108 C107 C106 119.2(6) .
F22 C60 F24 107.2(7) .
F22 C60 F23 104.7(8) .
F24 C60 F23 103.2(7) .
F22 C60 C59 117.0(7) .
F24 C60 C59 111.6(7) .
F23 C60 C59 112.0(7) .
O25 C79 C78 127.6(7) .
O25 C79 C80 114.8(7) .
C78 C79 C80 117.6(6) .
N4 O14 Gd2 145.5(4) .
O30 C89 C88 126.7(7) .
O30 C89 C90 115.0(6) .
C88 C89 C90 118.2(6) .
C27 O10 Gd1 133.8(5) .
N8 O34 Cu1 135.8(5) .
F11 C25 F12 103.6(8) .
F11 C25 F10 105.7(7) .
F12 C25 F10 109.7(8) .
F11 C25 C24 113.8(7) .
F12 C25 C24 111.0(7) .
F10 C25 C24 112.6(8) .
C77 C78 C79 121.1(6) .
C77 C78 H78 119.4 .
C79 C78 H78 119.4 .
O27 C82 C83 128.5(7) .
O27 C82 C81 116.0(6) .
C83 C82 C81 115.5(6) .
F5 C16 F4 108.2(6) .
F5 C16 F6 106.9(7) .
F4 C16 F6 107.6(6) .
F5 C16 C17 110.5(6) .
F4 C16 C17 113.7(6) .
F6 C16 C17 109.8(6) .
C112 O38 Cu1 123.1(6) .
C84 C83 C82 121.2(7) .
C84 C83 H83 119.4 .
C82 C83 H83 119.4 .
O17 C47 C48 128.6(7) .
O17 C47 C46 114.8(7) .
C48 C47 C46 116.4(7) .
O36 C109 C108 126.4(7) .
O36 C109 C110 113.4(6) .
C108 C109 C110 120.0(6) .
F29 C46 F28 107.9(8) .
F29 C46 F30 108.8(7) .
F28 C46 F30 107.0(7) .
F29 C46 C47 108.7(6) .
F28 C46 C47 111.4(7) .
F30 C46 C47 112.9(7) .
O15 C59 C58 129.6(7) .
O15 C59 C60 112.6(7) .
C58 C59 C60 117.7(7) .
O20 C54 C53 127.3(7) .
O20 C54 C55 113.3(6) .
C53 C54 C55 119.4(6) .
O28 C84 C83 129.9(7) .
O28 C84 C85 113.6(6) .
C83 C84 C85 116.4(6) .
C29 C28 C27 121.5(7) .
C29 C28 H28 119.2 .
C27 C28 H28 119.2 .
N2 C6 C5 107.8(6) .
N2 C6 C4 105.9(6) .
C5 C6 C4 111.2(7) .
N2 C6 C3 101.3(6) .
C5 C6 C3 115.9(6) .
C4 C6 C3 113.6(6) .
F42 C80 F41 106.6(7) .
F42 C80 F40 107.4(6) .
F41 C80 F40 107.6(7) .
F42 C80 C79 112.5(6) .
F41 C80 C79 108.2(6) .
F40 C80 C79 114.2(7) .
F7 C21 F8 108.0(9) .
F7 C21 F9 107.0(7) .
F8 C21 F9 107.1(7) .
F7 C21 C22 110.3(7) .
F8 C21 C22 111.2(7) .
F9 C21 C22 113.1(8) .
C102 O32 C103 117.6(9) .
O37 C114 C113 129.7(8) .
O37 C114 C115 112.0(9) .
C113 C114 C115 118.2(9) .
F51 C90 F49 108.0(7) .
F51 C90 F50 107.1(7) .
F49 C90 F50 105.0(6) .
F51 C90 C89 111.3(7) .
F49 C90 C89 112.3(6) .
F50 C90 C89 112.7(6) .
C35 C34 H34A 109.5 .
C35 C34 H34B 109.5 .
H34A C34 H34B 109.5 .
C35 C34 H34C 109.5 .
H34A C34 H34C 109.5 .
H34B C34 H34C 109.5 .
O6 C17 C18 129.6(7) .
O6 C17 C16 114.2(6) .
C18 C17 C16 116.1(6) .
C93 C91 H91A 109.5 .
C93 C91 H91B 109.5 .
H91A C91 H91B 109.5 .
C93 C91 H91C 109.5 .
H91A C91 H91C 109.5 .
H91B C91 H91C 109.5 .
N8 C96 C94 109.1(6) .
N8 C96 C95 107.4(6) .
C94 C96 C95 110.7(6) .
N8 C96 C93 100.8(5) .
C94 C96 C93 115.3(6) .
C95 C96 C93 112.7(6) .
C6 C5 H5A 109.5 .
C6 C5 H5B 109.5 .
H5A C5 H5B 109.5 .
C6 C5 H5C 109.5 .
H5A C5 H5C 109.5 .
H5B C5 H5C 109.5 .
C101 C102 O32 123.5(9) .
C101 C102 C104 121.3(8) .
O32 C102 C104 115.2(9) .
O7 C22 C23 128.5(8) .
O7 C22 C21 111.6(7) .
C23 C22 C21 119.9(7) .
O8 C24 C23 128.6(7) .
O8 C24 C25 113.8(7) .
C23 C24 C25 117.6(7) .
C6 C4 H4A 109.5 .
C6 C4 H4B 109.5 .
H4A C4 H4B 109.5 .
C6 C4 H4C 109.5 .
H4A C4 H4C 109.5 .
H4B C4 H4C 109.5 .
C107 C108 C109 122.9(7) .
C107 C108 H108 118.5 .
C109 C108 H108 118.5 .
C114 C113 C112 121.4(7) .
C114 C113 H113 119.3 .
C112 C113 H113 119.3 .
O18 C49 C48 128.6(7) .
O18 C49 C50 112.3(7) .
C48 C49 C50 118.6(7) .
C22 C23 C24 122.1(7) .
C22 C23 H23 119.0 .
C24 C23 H23 119.0 .
F38 C76 F39 108.9(7) .
F38 C76 F37 105.8(8) .
F39 C76 F37 105.4(7) .
F38 C76 C77 110.8(7) .
F39 C76 C77 114.6(6) .
F37 C76 C77 110.8(6) .
C52 C53 C54 122.1(7) .
C52 C53 H53 119.0 .
C54 C53 H53 119.0 .
C19 O5 Gd1 131.3(5) .
F57A C106 F55B 125.8(14) .
F57A C106 F56B 69.8(14) .
F55B C106 F56B 103.0(13) .
F57A C106 F57B 34.1(9) .
F55B C106 F57B 113.7(12) .
F56B C106 F57B 103.5(10) .
F57A C106 F55A 115.4(12) .
F55B C106 F55A 26.9(9) .
F56B C106 F55A 125.4(10) .
F57B C106 F55A 91.9(9) .
F57A C106 F56A 104.0(14) .
F55B C106 F56A 68.7(13) .
F56B C106 F56A 38.5(7) .
F57B C106 F56A 133.3(10) .
F55A C106 F56A 95.0(10) .
F57A C106 C107 116.8(10) .
F55B C106 C107 115.8(11) .
F56B C106 C107 110.3(7) .
F57B C106 C107 109.6(7) .
F55A C106 C107 112.8(7) .
F56A C106 C107 109.9(8) .
C47 C48 C49 120.8(7) .
C47 C48 H48 119.6 .
C49 C48 H48 119.6 .
F31 C55 F32 107.0(6) .
F31 C55 F33 107.7(7) .
F32 C55 F33 106.0(7) .
F31 C55 C54 112.5(6) .
F32 C55 C54 112.6(7) .
F33 C55 C54 110.7(6) .
C96 C95 H95A 109.5 .
C96 C95 H95B 109.5 .
H95A C95 H95B 109.5 .
C96 C95 H95C 109.5 .
H95A C95 H95C 109.5 .
H95B C95 H95C 109.5 .
C93 C92 H92A 109.5 .
C93 C92 H92B 109.5 .
H92A C92 H92B 109.5 .
C93 C92 H92C 109.5 .
H92A C92 H92C 109.5 .
H92B C92 H92C 109.5 .
O10 C27 C28 128.5(7) .
O10 C27 C26 113.3(7) .
C28 C27 C26 118.0(7) .
C59 C58 C57 122.1(7) .
C59 C58 H58 118.9 .
C57 C58 H58 118.9 .
F45 C81 F44 109.3(8) .
F45 C81 F43 107.8(7) .
F44 C81 F43 105.7(6) .
F45 C81 C82 112.1(6) .
F44 C81 C82 112.2(7) .
F43 C81 C82 109.4(7) .
O9 C29 C28 127.8(7) .
O9 C29 C30 113.7(7) .
C28 C29 C30 118.5(7) .
O38 C112 C113 128.5(8) .
O38 C112 C111 110.6(8) .
C113 C112 C111 120.9(7) .
F47 C85 F46 108.7(7) .
F47 C85 F48 109.3(8) .
F46 C85 F48 107.1(8) .
F47 C85 C84 110.2(7) .
F46 C85 C84 111.7(7) .
F48 C85 C84 109.8(6) .
C104 C105 C98 122.2(8) .
C104 C105 H105 118.9 .
C98 C105 H105 118.9 .
F63 C111 F61 109.2(9) .
F63 C111 F62 107.3(7) .
F61 C111 F62 105.8(7) .
F63 C111 C112 111.5(7) .
F61 C111 C112 111.9(7) .
F62 C111 C112 111.0(8) .
C105 C104 C102 119.0(8) .
C105 C104 H104 120.5 .
C102 C104 H104 120.5 .
C33 C32 H32A 109.5 .
C33 C32 H32B 109.5 .
H32A C32 H32B 109.5 .
C33 C32 H32C 109.5 .
H32A C32 H32C 109.5 .
H32B C32 H32C 109.5 .
C87 C88 C89 121.7(6) .
C87 C88 H88 119.1 .
C89 C88 H88 119.1 .
C42 C41 C39 119.1(8) .
C42 C41 H41 120.5 .
C39 C41 H41 120.5 .
C96 C94 H94A 109.5 .
C96 C94 H94B 109.5 .
H94A C94 H94B 109.5 .
C96 C94 H94C 109.5 .
H94A C94 H94C 109.5 .
H94B C94 H94C 109.5 .
O13 C43 H43A 109.5 .
O13 C43 H43B 109.5 .
H43A C43 H43B 109.5 .
O13 C43 H43C 109.5 .
H43A C43 H43C 109.5 .
H43B C43 H43C 109.5 .
O32 C103 H10G 109.5 .
O32 C103 H10H 109.5 .
H10G C103 H10H 109.5 .
O32 C103 H10I 109.5 .
H10G C103 H10I 109.5 .
H10H C103 H10I 109.5 .
F18 C30 F17 111.8(10) .
F18 C30 F16 107.5(9) .
F17 C30 F16 103.4(8) .
F18 C30 C29 111.3(7) .
F17 C30 C29 110.3(7) .
F16 C30 C29 112.3(8) .
F26B C50 F25A 104.0(15) .
F26B C50 F27A 79.9(10) .
F25A C50 F27A 110.4(14) .
F26B C50 F25B 128.3(15) .
F25A C50 F25B 24.7(11) .
F27A C50 F25B 107.2(13) .
F26B C50 F27B 105.6(10) .
F25A C50 F27B 109.4(14) .
F27A C50 F27B 26.5(8) .
F25B C50 F27B 95.6(12) .
F26B C50 F26A 27.1(7) .
F25A C50 F26A 84.4(14) .
F27A C50 F26A 104.3(12) .
F25B C50 F26A 108.7(14) .
F27B C50 F26A 130.8(10) .
F26B C50 C49 113.1(9) .
F25A C50 C49 119.7(10) .
F27A C50 C49 121.3(11) .
F25B C50 C49 106.0(9) .
F27B C50 C49 104.3(9) .
F26A C50 C49 108.8(9) .
F14A C26 F13A 99.3(12) .
F14A C26 F15A 72.8(13) .
F13A C26 F15A 133.1(13) .
F14A C26 F13B 119.0(11) .
F13A C26 F13B 25.7(8) .
F15A C26 F13B 119.6(12) .
F14A C26 F15B 99.2(13) .
F13A C26 F15B 108.4(13) .
F15A C26 F15B 34.2(7) .
F13B C26 F15B 88.0(11) .
F14A C26 F14B 28.3(8) .
F13A C26 F14B 83.8(10) .
F15A C26 F14B 100.6(11) .
F13B C26 F14B 108.7(8) .
F15B C26 F14B 126.8(11) .
F14A C26 C27 121.3(12) .
F13A C26 C27 113.6(10) .
F15A C26 C27 109.3(9) .
F13B C26 C27 110.1(8) .
F15B C26 C27 113.2(9) .
F14B C26 C27 107.6(9) .
C56 F20A F19A 49.9(8) .
C26 F15A F14A 51.7(9) .
C56 F19A F20A 53.1(9) .
C26 F14A F15A 55.5(10) .

loop_
_geom_bond_atom_site_label_1
_geom_bond_atom_site_label_2
_geom_bond_distance
_geom_bond_site_symmetry_2
Gd3 O26 2.322(4) .
Gd3 O31 2.324(4) .
Gd3 O29 2.341(4) .
Gd3 O24 2.368(4) .
Gd3 O30 2.382(5) .
Gd3 O28 2.383(4) .
Gd3 O25 2.410(4) .
Gd3 O27 2.412(4) .
Gd1 O10 2.334(5) .
Gd1 O4 2.336(4) .
Gd1 O6 2.344(5) .
Gd1 O7 2.372(4) .
Gd1 O11 2.384(4) .
Gd1 O9 2.399(5) .
Gd1 O5 2.411(5) .
Gd1 O8 2.422(4) .
Gd2 O18 2.341(5) .
Gd2 O21 2.342(4) .
Gd2 O14 2.351(4) .
Gd2 O19 2.353(4) .
Gd2 O15 2.360(4) .
Gd2 O17 2.371(5) .
Gd2 O16 2.396(4) .
Gd2 O20 2.424(4) .
Cu1 O36 1.926(5) .
Cu1 O37 1.940(5) .
Cu1 O35 1.943(5) .
Cu1 O38 1.949(5) .
Cu1 O34 2.336(5) .
Cu1 O1 2.436(5) 1_556
F54 C86 1.338(9) .
F57B C106 1.359(12) .
C12 C14 1.344(14) .
C12 C11 1.382(13) .
C12 O3 1.404(10) .
C14 C15 1.325(13) .
C14 H14 0.9300 .
F19B C56 1.203(13) .
F19B F21B 1.618(19) .
F21B C56 1.482(19) .
F16 C30 1.320(10) .
N4 O14 1.298(6) .
N4 C37 1.327(7) .
N4 C35 1.507(9) .
F34 C51 1.310(10) .
O12 C39 1.320(9) .
O12 C40 1.444(9) .
O23 C70 1.346(8) .
O23 C69 1.452(9) .
N3 O11 1.269(6) .
N3 C37 1.390(8) .
N3 C33 1.521(8) .
C67 N5 1.340(8) .
C67 N6 1.360(8) .
C67 C68 1.447(8) .
C37 C38 1.438(9) .
F60 C110 1.334(9) .
O33 C99 1.349(10) .
O33 C100 1.442(10) .
N2 O4 1.297(7) .
N2 C7 1.338(9) .
N2 C6 1.508(9) .
F59 C110 1.320(9) .
F1 C20 1.309(11) .
C65 C66 1.507(9) .
C65 H65A 0.9600 .
C65 H65B 0.9600 .
C65 H65C 0.9600 .
O2 C9 1.362(11) .
O2 C10 1.411(11) .
F2 C20 1.326(11) .
C66 C64 1.508(11) .
C66 N6 1.526(8) .
C66 C63 1.576(10) .
C38 C39 1.392(10) .
C38 C45 1.404(10) .
F36 C51 1.309(10) .
C36 C35 1.527(10) .
C36 H36A 0.9600 .
C36 H36B 0.9600 .
C36 H36C 0.9600 .
F52 C86 1.332(8) .
C33 C32 1.521(10) .
C33 C31 1.520(10) .
C33 C35 1.544(10) .
C35 C34 1.506(10) .
O3 C13 1.433(14) .
C31 H31A 0.9600 .
C31 H31B 0.9600 .
C31 H31C 0.9600 .
C40 H40A 0.9600 .
C40 H40B 0.9600 .
C40 H40C 0.9600 .
C51 F35 1.304(9) .
C51 C52 1.540(10) .
C64 H64A 0.9600 .
C64 H64B 0.9600 .
C64 H64C 0.9600 .
C110 F58 1.345(9) .
C110 C109 1.518(10) .
C3 C1 1.494(10) .
C3 N1 1.496(10) .
C3 C6 1.549(10) .
C3 C2 1.549(10) .
C39 C41 1.379(10) .
C57 O16 1.244(9) .
C57 C58 1.387(11) .
C57 C56 1.506(11) .
C42 C44 1.347(13) .
C42 C41 1.364(12) .
C42 O13 1.383(10) .
C1 H1A 0.9600 .
C1 H1B 0.9600 .
C1 H1C 0.9600 .
C15 C8 1.368(11) .
C15 H15 0.9300 .
C44 C45 1.432(12) .
C44 H44 0.9300 .
C8 C9 1.377(13) .
C8 C7 1.450(11) .
C20 F3 1.283(11) .
C20 C19 1.538(10) .
C99 C98 1.370(11) .
C99 C101 1.427(12) .
C56 F21A 1.267(14) .
C56 F20B 1.28(2) .
C56 F19A 1.40(2) .
C56 F20A 1.460(15) .
C52 O19 1.259(8) .
C52 C53 1.376(11) .
C10 H10A 0.9600 .
C10 H10B 0.9600 .
C10 H10C 0.9600 .
C13 H13A 0.9600 .
C13 H13B 0.9600 .
C13 H13C 0.9600 .
N5 O21 1.299(7) .
N5 C63 1.483(8) .
O22 C72 1.380(8) .
O22 C73 1.456(10) .
F53 C86 1.314(8) .
C68 C70 1.396(9) .
C68 C75 1.399(10) .
C63 C62 1.507(11) .
C63 C61 1.518(10) .
C71 C72 1.372(10) .
C71 C70 1.388(9) .
C71 H71 0.9300 .
C75 C74 1.399(10) .
C75 H75 0.9300 .
C61 H61A 0.9600 .
C61 H61B 0.9600 .
C61 H61C 0.9600 .
C69 H69A 0.9600 .
C69 H69B 0.9600 .
C69 H69C 0.9600 .
C72 C74 1.397(11) .
C74 H74 0.9300 .
C73 H73A 0.9600 .
C73 H73B 0.9600 .
C73 H73C 0.9600 .
C62 H62A 0.9600 .
C62 H62B 0.9600 .
C62 H62C 0.9600 .
O35 C107 1.267(8) .
C86 C87 1.556(9) .
F64 C115 1.348(14) .
C98 C105 1.420(10) .
C98 C97 1.461(10) .
F23 C60 1.357(10) .
O6 C17 1.238(8) .
F65 C115 1.334(11) .
F66 C115 1.311(10) .
O8 C24 1.256(8) .
C97 N7 1.303(8) .
C97 N8 1.383(8) .
C7 N1 1.375(8) .
O27 C82 1.226(8) .
O36 C109 1.267(8) .
N7 O31 1.304(6) .
N7 C93 1.504(7) .
O24 N6 1.272(6) .
O15 C59 1.244(9) .
O7 C22 1.253(8) .
O13 C43 1.388(13) .
O18 C49 1.231(9) .
O29 C87 1.240(8) .
O1 N1 1.263(7) .
O1 Cu1 2.436(5) 1_554
O20 C54 1.256(8) .
C45 H45 0.9300 .
F41 C80 1.323(9) .
O30 C89 1.250(8) .
O9 C29 1.243(8) .
F31 C55 1.306(9) .
C9 C11 1.416(12) .
F43 C81 1.354(10) .
C87 C88 1.377(10) .
F5 C16 1.314(8) .
F24 C60 1.345(10) .
F4 C16 1.333(9) .
N8 O34 1.271(7) .
N8 C96 1.473(8) .
F37 C76 1.324(9) .
F8 C21 1.326(10) .
C101 C102 1.350(13) .
C101 H101 0.9300 .
F28 C46 1.334(10) .
O26 C77 1.257(8) .
O28 C84 1.223(8) .
C2 H2A 0.9600 .
C2 H2B 0.9600 .
C2 H2C 0.9600 .
O25 C79 1.226(8) .
F33 C55 1.330(9) .
F40 C80 1.325(9) .
C77 C78 1.387(9) .
C77 C76 1.527(9) .
F25B C50 1.36(2) .
F46 C85 1.316(10) .
C19 O5 1.255(9) .
C19 C18 1.387(10) .
C11 H11 0.9300 .
F45 C81 1.269(9) .
C93 C91 1.519(10) .
C93 C92 1.529(9) .
C93 C96 1.565(9) .
F39 C76 1.311(9) .
F6 C16 1.338(9) .
F49 C90 1.321(9) .
F48 C85 1.334(9) .
C115 C114 1.548(12) .
O17 C47 1.230(9) .
C18 C17 1.401(9) .
C18 H18 0.9300 .
C100 H10D 0.9600 .
C100 H10E 0.9600 .
C100 H10F 0.9600 .
F11 C25 1.297(9) .
O37 C114 1.256(10) .
C107 C108 1.385(10) .
C107 C106 1.502(10) .
C60 F22 1.292(9) .
C60 C59 1.536(11) .
C79 C78 1.412(10) .
C79 C80 1.537(10) .
F42 C80 1.316(9) .
F62 C111 1.353(10) .
F7 C21 1.322(10) .
C89 C88 1.402(10) .
C89 C90 1.521(10) .
O10 C27 1.222(8) .
C25 F12 1.319(11) .
C25 F10 1.336(10) .
C25 C24 1.543(11) .
C78 H78 0.9300 .
C82 C83 1.402(11) .
C82 C81 1.567(10) .
C16 C17 1.550(10) .
O38 C112 1.272(9) .
F29 C46 1.333(10) .
C83 C84 1.366(11) .
C83 H83 0.9300 .
C47 C48 1.389(11) .
C47 C46 1.551(10) .
C109 C108 1.387(10) .
C46 F30 1.334(10) .
C59 C58 1.382(11) .
C54 C53 1.396(10) .
C54 C55 1.542(10) .
F50 C90 1.343(9) .
C84 C85 1.576(10) .
C28 C29 1.381(11) .
C28 C27 1.411(11) .
C28 H28 0.9300 .
C6 C5 1.528(11) .
C6 C4 1.541(11) .
F15B C26 1.387(18) .
F55A C106 1.367(13) .
F63 C111 1.312(10) .
F38 C76 1.307(10) .
F18 C30 1.255(10) .
C21 F9 1.331(10) .
C21 C22 1.536(11) .
O32 C102 1.370(10) .
O32 C103 1.417(12) .
C114 C113 1.358(13) .
C90 F51 1.313(10) .
C34 H34A 0.9600 .
C34 H34B 0.9600 .
C34 H34C 0.9600 .
F32 C55 1.328(8) .
F27B C50 1.46(2) .
C91 H91A 0.9600 .
C91 H91B 0.9600 .
C91 H91C 0.9600 .
C96 C94 1.526(10) .
C96 C95 1.540(10) .
C5 H5A 0.9600 .
C5 H5B 0.9600 .
C5 H5C 0.9600 .
C102 C104 1.388(13) .
C22 C23 1.374(11) .
C24 C23 1.384(12) .
C4 H4A 0.9600 .
C4 H4B 0.9600 .
C4 H4C 0.9600 .
C108 H108 0.9300 .
C113 C112 1.380(13) .
C113 H113 0.9300 .
C49 C48 1.397(11) .
C49 C50 1.552(12) .
C23 H23 0.9300 .
C53 H53 0.9300 .
C106 F57A 1.235(18) .
C106 F55B 1.241(19) .
C106 F56B 1.309(14) .
C106 F56A 1.378(16) .
C48 H48 0.9300 .
C95 H95A 0.9600 .
C95 H95B 0.9600 .
C95 H95C 0.9600 .
C92 H92A 0.9600 .
C92 H92B 0.9600 .
C92 H92C 0.9600 .
C27 C26 1.537(11) .
C58 H58 0.9300 .
F13B C26 1.308(14) .
C81 F44 1.338(10) .
C29 C30 1.556(11) .
C112 C111 1.538(13) .
C85 F47 1.301(11) .
C105 C104 1.363(10) .
C105 H105 0.9300 .
F14B C26 1.443(14) .
C111 F61 1.320(10) .
C104 H104 0.9300 .
C32 H32A 0.9600 .
C32 H32B 0.9600 .
C32 H32C 0.9600 .
C88 H88 0.9300 .
F17 C30 1.290(11) .
C41 H41 0.9300 .
C94 H94A 0.9600 .
C94 H94B 0.9600 .
C94 H94C 0.9600 .
F26B C50 1.235(19) .
C43 H43A 0.9600 .
C43 H43B 0.9600 .
C43 H43C 0.9600 .
C103 H10G 0.9600 .
C103 H10H 0.9600 .
C103 H10I 0.9600 .
C50 F25A 1.26(2) .
C50 F27A 1.31(2) .
C50 F26A 1.48(2) .
C26 F14A 1.228(18) .
C26 F13A 1.276(19) .
C26 F15A 1.290(15) .
F20A F19A 1.78(2) .
F15A F14A 1.49(2) .

loop_
_geom_torsion_atom_site_label_1
_geom_torsion_atom_site_label_2
_geom_torsion_atom_site_label_3
_geom_torsion_atom_site_label_4
_geom_torsion
_geom_torsion_site_symmetry_1
C11 C12 C14 C15 0.3(14) .
O3 C12 C14 C15 179.5(8) .
O14 N4 C37 N3 -175.4(5) .
C35 N4 C37 N3 -4.9(8) .
O14 N4 C37 C38 4.1(11) .
C35 N4 C37 C38 174.6(7) .
O11 N3 C37 N4 177.6(6) .
C33 N3 C37 N4 -12.3(7) .
O11 N3 C37 C38 -2.0(11) .
C33 N3 C37 C38 168.1(7) .
N4 C37 C38 C39 132.2(8) .
N3 C37 C38 C39 -48.3(10) .
N4 C37 C38 C45 -46.7(11) .
N3 C37 C38 C45 132.7(7) .
O11 N3 C33 C32 76.0(7) .
C37 N3 C33 C32 -94.7(7) .
O11 N3 C33 C31 -45.2(9) .
C37 N3 C33 C31 144.0(6) .
O11 N3 C33 C35 -166.1(6) .
C37 N3 C33 C35 23.2(7) .
O14 N4 C35 C34 -47.6(9) .
C37 N4 C35 C34 141.5(7) .
O14 N4 C35 C36 71.3(7) .
C37 N4 C35 C36 -99.6(7) .
O14 N4 C35 C33 -170.1(6) .
C37 N4 C35 C33 19.0(7) .
C32 C33 C35 C34 -30.6(9) .
C31 C33 C35 C34 101.4(8) .
N3 C33 C35 C34 -142.1(6) .
C32 C33 C35 N4 88.5(7) .
C31 C33 C35 N4 -139.5(6) .
N3 C33 C35 N4 -23.0(6) .
C32 C33 C35 C36 -160.1(6) .
C31 C33 C35 C36 -28.2(9) .
N3 C33 C35 C36 88.4(7) .
C14 C12 O3 C13 178.6(9) .
C11 C12 O3 C13 -2.2(12) .
C40 O12 C39 C41 -20.8(12) .
C40 O12 C39 C38 164.4(7) .
C45 C38 C39 O12 170.2(7) .
C37 C38 C39 O12 -8.7(11) .
C45 C38 C39 C41 -4.7(12) .
C37 C38 C39 C41 176.3(7) .
C12 C14 C15 C8 -1.1(14) .
C41 C42 C44 C45 -4.3(15) .
O13 C42 C44 C45 177.0(9) .
C14 C15 C8 C9 1.7(13) .
C14 C15 C8 C7 -177.0(8) .
C100 O33 C99 C98 160.6(8) .
C100 O33 C99 C101 -21.9(13) .
F21B F19B C56 F21A 47.6(11) .
F21B F19B C56 F20B 85.0(18) .
F21B F19B C56 F19A -173(3) .
F21B F19B C56 F20A 151.3(10) .
F21B F19B C56 C57 -91.8(13) .
F19B F21B C56 F21A -126.4(11) .
F19B F21B C56 F20B -126.0(12) .
F19B F21B C56 F19A 3.1(11) .
F19B F21B C56 F20A -75(2) .
F19B F21B C56 C57 118.3(9) .
O16 C57 C56 F19B 167.5(11) .
C58 C57 C56 F19B -15.9(17) .
O16 C57 C56 F21A 30.5(15) .
C58 C57 C56 F21A -152.8(11) .
O16 C57 C56 F20B -9.7(17) .
C58 C57 C56 F20B 166.9(13) .
O16 C57 C56 F19A -165.3(12) .
C58 C57 C56 F19A 11.3(17) .
O16 C57 C56 F20A -81.8(11) .
C58 C57 C56 F20A 94.8(10) .
O16 C57 C56 F21B 91.2(10) .
C58 C57 C56 F21B -92.2(11) .
F35 C51 C52 O19 -162.4(8) .
F36 C51 C52 O19 76.8(9) .
F34 C51 C52 O19 -40.0(10) .
F35 C51 C52 C53 19.3(12) .
F36 C51 C52 C53 -101.4(9) .
F34 C51 C52 C53 141.7(8) .
N6 C67 N5 O21 -179.2(6) .
C68 C67 N5 O21 -1.8(12) .
N6 C67 N5 C63 -9.8(8) .
C68 C67 N5 C63 167.6(7) .
N5 C67 C68 C70 138.3(7) .
N6 C67 C68 C70 -44.8(11) .
N5 C67 C68 C75 -41.9(11) .
N6 C67 C68 C75 135.0(7) .
O21 N5 C63 C62 74.7(8) .
C67 N5 C63 C62 -95.4(7) .
O21 N5 C63 C61 -46.3(9) .
C67 N5 C63 C61 143.7(7) .
O21 N5 C63 C66 -166.0(6) .
C67 N5 C63 C66 24.0(8) .
C65 C66 C63 N5 -142.4(6) .
C64 C66 C63 N5 88.0(7) .
N6 C66 C63 N5 -25.8(6) .
C65 C66 C63 C62 -28.9(9) .
C64 C66 C63 C62 -158.6(7) .
N6 C66 C63 C62 87.7(7) .
C65 C66 C63 C61 100.8(8) .
C64 C66 C63 C61 -28.9(9) .
N6 C66 C63 C61 -142.6(6) .
C69 O23 C70 C71 -10.8(10) .
C69 O23 C70 C68 175.8(6) .
C72 C71 C70 O23 -172.8(7) .
C72 C71 C70 C68 0.4(11) .
C75 C68 C70 O23 170.3(6) .
C67 C68 C70 O23 -9.9(10) .
C75 C68 C70 C71 -3.5(10) .
C67 C68 C70 C71 176.3(6) .
C70 C68 C75 C74 2.8(11) .
C67 C68 C75 C74 -177.0(7) .
C67 N5 O21 Gd2 -74.2(9) .
C63 N5 O21 Gd2 116.9(6) .
O18 Gd2 O21 N5 -69.5(6) .
O14 Gd2 O21 N5 -173.3(5) .
O19 Gd2 O21 N5 70.8(6) .
O15 Gd2 O21 N5 142.1(6) .
O17 Gd2 O21 N5 -9.8(8) .
O16 Gd2 O21 N5 -141.2(6) .
O20 Gd2 O21 N5 3.9(6) .
C70 C71 C72 O22 -178.1(7) .
C70 C71 C72 C74 3.6(12) .
C73 O22 C72 C71 178.1(7) .
C73 O22 C72 C74 -3.7(11) .
C71 C72 C74 C75 -4.3(12) .
O22 C72 C74 C75 177.6(7) .
C68 C75 C74 C72 1.1(11) .
O36 Cu1 O35 C107 7.7(6) .
O37 Cu1 O35 C107 99.4(12) .
O38 Cu1 O35 C107 -156.6(5) .
O34 Cu1 O35 C107 111.3(5) .
O1 Cu1 O35 C107 -70.6(5) 1_556
O33 C99 C98 C105 174.1(7) .
C101 C99 C98 C105 -3.5(12) .
O33 C99 C98 C97 -0.7(12) .
C101 C99 C98 C97 -178.3(7) .
O10 Gd1 O6 C17 20.4(7) .
O4 Gd1 O6 C17 -89.7(6) .
O7 Gd1 O6 C17 -162.3(6) .
O11 Gd1 O6 C17 125.4(6) .
O9 Gd1 O6 C17 58.6(6) .
O5 Gd1 O6 C17 -19.4(6) .
O8 Gd1 O6 C17 -153.1(5) .
O10 Gd1 O8 C24 -166.8(7) .
O4 Gd1 O8 C24 -61.6(6) .
O6 Gd1 O8 C24 8.7(8) .
O7 Gd1 O8 C24 18.0(6) .
O11 Gd1 O8 C24 96.7(6) .
O9 Gd1 O8 C24 145.6(6) .
O5 Gd1 O8 C24 -111.4(6) .
C99 C98 C97 N7 136.1(8) .
C105 C98 C97 N7 -38.6(10) .
C99 C98 C97 N8 -47.1(11) .
C105 C98 C97 N8 138.1(7) .
O4 N2 C7 N1 -176.0(6) .
C6 N2 C7 N1 -7.5(8) .
O4 N2 C7 C8 -0.6(11) .
C6 N2 C7 C8 167.8(7) .
C15 C8 C7 N2 -46.4(11) .
C9 C8 C7 N2 134.9(8) .
C15 C8 C7 N1 127.9(8) .
C9 C8 C7 N1 -50.7(11) .
O26 Gd3 O27 C82 -161.0(6) .
O31 Gd3 O27 C82 -62.1(6) .
O29 Gd3 O27 C82 26.9(7) .
O24 Gd3 O27 C82 95.4(6) .
O30 Gd3 O27 C82 -105.7(6) .
O28 Gd3 O27 C82 16.5(6) .
O25 Gd3 O27 C82 145.3(6) .
O37 Cu1 O36 C109 177.2(6) .
O35 Cu1 O36 C109 -14.5(6) .
O38 Cu1 O36 C109 84.0(9) .
O34 Cu1 O36 C109 -102.8(5) .
O1 Cu1 O36 C109 79.9(5) 1_556
N8 C97 N7 O31 -176.6(5) .
C98 C97 N7 O31 0.7(11) .
N8 C97 N7 C93 -9.1(8) .
C98 C97 N7 C93 168.1(6) .
O26 Gd3 O24 N6 94.8(6) .
O31 Gd3 O24 N6 -158.1(5) .
O29 Gd3 O24 N6 -44.8(6) .
O30 Gd3 O24 N6 15.8(7) .
O28 Gd3 O24 N6 -116.0(6) .
O25 Gd3 O24 N6 26.0(6) .
O27 Gd3 O24 N6 168.1(6) .
O18 Gd2 O15 C59 -1.7(8) .
O21 Gd2 O15 C59 66.3(6) .
O14 Gd2 O15 C59 -85.3(6) .
O19 Gd2 O15 C59 174.4(6) .
O17 Gd2 O15 C59 -134.6(6) .
O16 Gd2 O15 C59 -8.1(6) .
O20 Gd2 O15 C59 119.9(6) .
O10 Gd1 O7 C22 -21.5(8) .
O4 Gd1 O7 C22 60.7(6) .
O6 Gd1 O7 C22 161.6(6) .
O11 Gd1 O7 C22 -94.4(6) .
O9 Gd1 O7 C22 -144.4(6) .
O5 Gd1 O7 C22 111.0(6) .
O8 Gd1 O7 C22 -13.3(6) .
C37 N3 O11 Gd1 -98.5(8) .
C33 N3 O11 Gd1 92.3(8) .
O10 Gd1 O11 N3 97.3(6) .
O4 Gd1 O11 N3 -155.7(6) .
O6 Gd1 O11 N3 -42.5(7) .
O7 Gd1 O11 N3 -114.9(7) .
O9 Gd1 O11 N3 26.2(6) .
O5 Gd1 O11 N3 31.1(8) .
O8 Gd1 O11 N3 170.2(7) .
C44 C42 O13 C43 -0.5(16) .
C41 C42 O13 C43 -179.3(10) .
O21 Gd2 O18 C49 140.3(7) .
O14 Gd2 O18 C49 -79.8(7) .
O19 Gd2 O18 C49 29.4(8) .
O15 Gd2 O18 C49 -156.3(7) .
O17 Gd2 O18 C49 -10.0(7) .
O16 Gd2 O18 C49 -149.9(8) .
O20 Gd2 O18 C49 68.1(7) .
O26 Gd3 O29 C87 28.0(7) .
O31 Gd3 O29 C87 -85.1(6) .
O24 Gd3 O29 C87 133.2(6) .
O30 Gd3 O29 C87 -16.6(6) .
O28 Gd3 O29 C87 -153.1(6) .
O25 Gd3 O29 C87 61.7(6) .
O27 Gd3 O29 C87 -163.6(6) .
Gd3 O24 N6 C67 -86.5(8) .
Gd3 O24 N6 C66 102.6(7) .
N5 C67 N6 O24 178.1(6) .
C68 C67 N6 O24 0.7(12) .
N5 C67 N6 C66 -10.3(8) .
C68 C67 N6 C66 172.3(7) .
C65 C66 N6 O24 -43.5(9) .
C64 C66 N6 O24 75.9(7) .
C63 C66 N6 O24 -164.0(5) .
C65 C66 N6 C67 144.3(7) .
C64 C66 N6 C67 -96.2(7) .
C63 C66 N6 C67 23.8(7) .
C58 C57 O16 Gd2 -9.3(13) .
C56 C57 O16 Gd2 167.0(6) .
O18 Gd2 O16 C57 -165.4(7) .
O21 Gd2 O16 C57 -68.4(7) .
O14 Gd2 O16 C57 90.2(7) .
O19 Gd2 O16 C57 15.4(8) .
O15 Gd2 O16 C57 10.8(7) .
O17 Gd2 O16 C57 143.1(7) .
O20 Gd2 O16 C57 -114.4(7) .
O18 Gd2 O20 C54 -125.3(6) .
O21 Gd2 O20 C54 138.9(6) .
O14 Gd2 O20 C54 -44.5(7) .
O19 Gd2 O20 C54 28.8(6) .
O15 Gd2 O20 C54 84.7(6) .
O17 Gd2 O20 C54 -48.8(6) .
O16 Gd2 O20 C54 -175.9(6) .
Cu1 O1 N1 C7 -84.0(10) 1_554
Cu1 O1 N1 C3 103.2(8) 1_554
N2 C7 N1 O1 177.1(6) .
C8 C7 N1 O1 2.0(12) .
N2 C7 N1 C3 -9.5(8) .
C8 C7 N1 C3 175.4(7) .
C1 C3 N1 O1 -43.6(9) .
C6 C3 N1 O1 -165.2(6) .
C2 C3 N1 O1 77.0(8) .
C1 C3 N1 C7 142.8(7) .
C6 C3 N1 C7 21.2(8) .
C2 C3 N1 C7 -96.6(7) .
C53 C52 O19 Gd2 18.6(12) .
C51 C52 O19 Gd2 -159.4(5) .
O18 Gd2 O19 C52 13.8(7) .
O21 Gd2 O19 C52 -92.6(6) .
O14 Gd2 O19 C52 123.8(6) .
O15 Gd2 O19 C52 -162.8(6) .
O17 Gd2 O19 C52 53.1(6) .
O16 Gd2 O19 C52 -167.4(5) .
O20 Gd2 O19 C52 -25.3(6) .
C39 C38 C45 C44 2.6(11) .
C37 C38 C45 C44 -178.5(7) .
C42 C44 C45 C38 1.8(12) .
O26 Gd3 O30 C89 -134.7(6) .
O31 Gd3 O30 C89 126.9(6) .
O29 Gd3 O30 C89 16.6(6) .
O24 Gd3 O30 C89 -48.9(7) .
O28 Gd3 O30 C89 69.8(7) .
O25 Gd3 O30 C89 -59.0(6) .
O27 Gd3 O30 C89 170.0(6) .
O10 Gd1 O9 C29 17.6(6) .
O4 Gd1 O9 C29 -61.3(7) .
O6 Gd1 O9 C29 -136.8(6) .
O7 Gd1 O9 C29 168.3(6) .
O11 Gd1 O9 C29 116.6(6) .
O5 Gd1 O9 C29 -60.5(6) .
O8 Gd1 O9 C29 65.5(7) .
C7 N2 O4 Gd1 -86.6(9) .
C6 N2 O4 Gd1 105.8(8) .
O10 Gd1 O4 N2 -60.9(7) .
O6 Gd1 O4 N2 79.8(7) .
O7 Gd1 O4 N2 153.1(7) .
O11 Gd1 O4 N2 -166.0(6) .
O9 Gd1 O4 N2 10.7(9) .
O5 Gd1 O4 N2 9.9(7) .
O8 Gd1 O4 N2 -130.6(7) .
C97 N7 O31 Gd3 -82.7(8) .
C93 N7 O31 Gd3 110.4(6) .
O26 Gd3 O31 N7 -58.7(6) .
O29 Gd3 O31 N7 83.6(6) .
O24 Gd3 O31 N7 -167.5(5) .
O30 Gd3 O31 N7 16.0(6) .
O28 Gd3 O31 N7 150.3(6) .
O25 Gd3 O31 N7 5.3(8) .
O27 Gd3 O31 N7 -133.3(6) .
C10 O2 C9 C8 162.6(8) .
C10 O2 C9 C11 -21.9(12) .
C15 C8 C9 O2 174.2(7) .
C7 C8 C9 O2 -7.1(11) .
C15 C8 C9 C11 -1.5(11) .
C7 C8 C9 C11 177.2(7) .
Gd3 O29 C87 C88 14.9(12) .
Gd3 O29 C87 C86 -163.6(4) .
F53 C86 C87 O29 -158.2(7) .
F52 C86 C87 O29 -37.2(9) .
F54 C86 C87 O29 80.8(8) .
F53 C86 C87 C88 23.1(10) .
F52 C86 C87 C88 144.2(7) .
F54 C86 C87 C88 -97.9(8) .
N7 C97 N8 O34 175.8(6) .
C98 C97 N8 O34 -1.4(11) .
N7 C97 N8 C96 -10.6(8) .
C98 C97 N8 C96 172.2(7) .
O33 C99 C101 C102 -173.6(8) .
C98 C99 C101 C102 3.8(13) .
O31 Gd3 O26 C77 129.5(6) .
O29 Gd3 O26 C77 12.9(7) .
O24 Gd3 O26 C77 -89.4(6) .
O30 Gd3 O26 C77 56.7(6) .
O28 Gd3 O26 C77 -164.9(5) .
O25 Gd3 O26 C77 -20.5(6) .
O27 Gd3 O26 C77 -160.2(6) .
O26 Gd3 O28 C84 -4.6(8) .
O31 Gd3 O28 C84 66.2(6) .
O29 Gd3 O28 C84 176.9(6) .
O24 Gd3 O28 C84 -86.7(6) .
O30 Gd3 O28 C84 123.4(6) .
O25 Gd3 O28 C84 -137.5(6) .
O27 Gd3 O28 C84 -9.4(6) .
O26 Gd3 O25 C79 22.1(6) .
O31 Gd3 O25 C79 -47.6(7) .
O29 Gd3 O25 C79 -135.3(7) .
O24 Gd3 O25 C79 127.4(6) .
O30 Gd3 O25 C79 -58.3(6) .
O28 Gd3 O25 C79 178.9(6) .
O27 Gd3 O25 C79 77.3(7) .
Gd3 O26 C77 C78 14.6(11) .
Gd3 O26 C77 C76 -163.1(5) .
F3 C20 C19 O5 35.8(11) .
F1 C20 C19 O5 153.7(8) .
F2 C20 C19 O5 -86.4(9) .
F3 C20 C19 C18 -148.8(9) .
F1 C20 C19 C18 -30.8(11) .
F2 C20 C19 C18 89.1(9) .
C14 C12 C11 C9 -0.3(13) .
O3 C12 C11 C9 -179.4(7) .
O2 C9 C11 C12 -174.5(7) .
C8 C9 C11 C12 0.9(11) .
C97 N7 C93 C91 143.9(6) .
O31 N7 C93 C91 -47.6(7) .
C97 N7 C93 C92 -94.0(7) .
O31 N7 C93 C92 74.6(7) .
C97 N7 C93 C96 22.9(7) .
O31 N7 C93 C96 -168.5(5) .
O18 Gd2 O17 C47 14.9(6) .
O21 Gd2 O17 C47 -49.5(7) .
O14 Gd2 O17 C47 119.4(6) .
O19 Gd2 O17 C47 -138.9(6) .
O15 Gd2 O17 C47 169.3(6) .
O16 Gd2 O17 C47 66.4(7) .
O20 Gd2 O17 C47 -63.0(6) .
O5 C19 C18 C17 0.5(12) .
C20 C19 C18 C17 -174.3(7) .
O36 Cu1 O37 C114 -173.5(6) .
O35 Cu1 O37 C114 94.3(12) .
O38 Cu1 O37 C114 -9.4(6) .
O34 Cu1 O37 C114 82.2(6) .
O1 Cu1 O37 C114 -95.8(6) 1_556
Cu1 O35 C107 C108 1.1(10) .
Cu1 O35 C107 C106 177.9(4) .
Gd3 O25 C79 C78 -17.7(12) .
Gd3 O25 C79 C80 162.3(5) .
C37 N4 O14 Gd2 -91.7(8) .
C35 N4 O14 Gd2 98.3(8) .
O18 Gd2 O14 N4 99.3(7) .
O21 Gd2 O14 N4 -159.6(6) .
O19 Gd2 O14 N4 -41.4(7) .
O15 Gd2 O14 N4 -115.3(7) .
O17 Gd2 O14 N4 29.7(6) .
O16 Gd2 O14 N4 168.8(7) .
O20 Gd2 O14 N4 25.4(8) .
Gd3 O30 C89 C88 -14.4(12) .
Gd3 O30 C89 C90 162.5(5) .
O4 Gd1 O10 C27 131.0(7) .
O6 Gd1 O10 C27 21.5(8) .
O7 Gd1 O10 C27 -153.9(6) .
O11 Gd1 O10 C27 -86.0(7) .
O9 Gd1 O10 C27 -16.8(7) .
O5 Gd1 O10 C27 61.0(7) .
O8 Gd1 O10 C27 -162.1(7) .
C97 N8 O34 Cu1 -69.3(9) .
C96 N8 O34 Cu1 117.7(7) .
O36 Cu1 O34 N8 91.8(7) .
O37 Cu1 O34 N8 177.0(7) .
O35 Cu1 O34 N8 -0.5(7) .
O38 Cu1 O34 N8 -90.0(7) .
O1 Cu1 O34 N8 -142(4) 1_556
O26 C77 C78 C79 3.1(12) .
C76 C77 C78 C79 -179.2(7) .
O25 C79 C78 C77 -1.0(12) .
C80 C79 C78 C77 179.0(7) .
Gd3 O27 C82 C83 -16.6(12) .
Gd3 O27 C82 C81 165.2(5) .
O36 Cu1 O38 C112 94.8(9) .
O37 Cu1 O38 C112 2.4(6) .
O35 Cu1 O38 C112 -166.3(5) .
O34 Cu1 O38 C112 -78.6(5) .
O1 Cu1 O38 C112 98.8(5) 1_556
O27 C82 C83 C84 1.1(15) .
C81 C82 C83 C84 179.3(8) .
Gd2 O17 C47 C48 -15.6(12) .
Gd2 O17 C47 C46 159.9(5) .
Cu1 O36 C109 C108 13.2(10) .
Cu1 O36 C109 C110 -161.1(5) .
F59 C110 C109 O36 84.2(8) .
F60 C110 C109 O36 -37.9(9) .
F58 C110 C109 O36 -156.3(6) .
F59 C110 C109 C108 -90.5(8) .
F60 C110 C109 C108 147.4(7) .
F58 C110 C109 C108 28.9(10) .
O17 C47 C46 F29 -86.9(9) .
C48 C47 C46 F29 89.2(9) .
O17 C47 C46 F28 31.9(10) .
C48 C47 C46 F28 -152.0(8) .
O17 C47 C46 F30 152.3(7) .
C48 C47 C46 F30 -31.6(11) .
Gd2 O15 C59 C58 4.1(13) .
Gd2 O15 C59 C60 -177.1(5) .
F22 C60 C59 O15 -170.4(8) .
F24 C60 C59 O15 65.7(10) .
F23 C60 C59 O15 -49.5(10) .
F22 C60 C59 C58 8.6(12) .
F24 C60 C59 C58 -115.4(9) .
F23 C60 C59 C58 129.5(9) .
Gd2 O20 C54 C53 -26.3(12) .
Gd2 O20 C54 C55 154.1(5) .
Gd3 O28 C84 C83 1.4(13) .
Gd3 O28 C84 C85 -175.8(5) .
C82 C83 C84 O28 7.1(15) .
C82 C83 C84 C85 -175.7(8) .
O4 N2 C6 C5 -48.6(9) .
C7 N2 C6 C5 142.4(6) .
O4 N2 C6 C4 70.4(8) .
C7 N2 C6 C4 -98.6(7) .
O4 N2 C6 C3 -170.8(6) .
C7 N2 C6 C3 20.2(8) .
C1 C3 C6 N2 -141.1(7) .
N1 C3 C6 N2 -22.7(7) .
C2 C3 C6 N2 89.3(7) .
C1 C3 C6 C5 102.6(8) .
N1 C3 C6 C5 -139.0(7) .
C2 C3 C6 C5 -27.1(10) .
C1 C3 C6 C4 -28.0(10) .
N1 C3 C6 C4 90.4(7) .
C2 C3 C6 C4 -157.6(7) .
O25 C79 C80 F42 32.3(10) .
C78 C79 C80 F42 -147.8(7) .
O25 C79 C80 F41 -85.2(8) .
C78 C79 C80 F41 94.8(8) .
O25 C79 C80 F40 155.0(7) .
C78 C79 C80 F40 -25.0(10) .
Cu1 O37 C114 C113 12.3(12) .
Cu1 O37 C114 C115 -166.3(5) .
F66 C115 C114 O37 81.5(12) .
F65 C115 C114 O37 -160.9(8) .
F64 C115 C114 O37 -40.4(10) .
F66 C115 C114 C113 -97.3(11) .
F65 C115 C114 C113 20.4(12) .
F64 C115 C114 C113 140.8(8) .
O30 C89 C90 F51 -88.3(9) .
C88 C89 C90 F51 88.9(9) .
O30 C89 C90 F49 33.0(10) .
C88 C89 C90 F49 -149.9(7) .
O30 C89 C90 F50 151.3(7) .
C88 C89 C90 F50 -31.5(10) .
Gd1 O6 C17 C18 15.2(11) .
Gd1 O6 C17 C16 -161.7(5) .
C19 C18 C17 O6 0.8(12) .
C19 C18 C17 C16 177.6(7) .
F5 C16 C17 O6 -41.6(9) .
F4 C16 C17 O6 -163.5(6) .
F6 C16 C17 O6 76.0(7) .
F5 C16 C17 C18 141.1(7) .
F4 C16 C17 C18 19.2(9) .
F6 C16 C17 C18 -101.4(7) .
O34 N8 C96 C94 -40.5(9) .
C97 N8 C96 C94 145.7(6) .
O34 N8 C96 C95 79.6(8) .
C97 N8 C96 C95 -94.2(6) .
O34 N8 C96 C93 -162.3(6) .
C97 N8 C96 C93 23.9(7) .
N7 C93 C96 N8 -25.6(6) .
C91 C93 C96 N8 -142.8(6) .
C92 C93 C96 N8 85.8(6) .
N7 C93 C96 C94 -142.9(6) .
C91 C93 C96 C94 99.9(7) .
C92 C93 C96 C94 -31.5(8) .
N7 C93 C96 C95 88.6(6) .
C91 C93 C96 C95 -28.7(8) .
C92 C93 C96 C95 -160.0(6) .
C99 C101 C102 O32 175.7(8) .
C99 C101 C102 C104 -1.8(13) .
C103 O32 C102 C101 -0.9(13) .
C103 O32 C102 C104 176.7(8) .
Gd1 O7 C22 C23 7.1(12) .
Gd1 O7 C22 C21 -172.9(5) .
F7 C21 C22 O7 65.6(9) .
F8 C21 C22 O7 -54.1(9) .
F9 C21 C22 O7 -174.6(7) .
F7 C21 C22 C23 -114.3(9) .
F8 C21 C22 C23 125.9(8) .
F9 C21 C22 C23 5.4(11) .
Gd1 O8 C24 C23 -17.8(12) .
Gd1 O8 C24 C25 163.6(5) .
F11 C25 C24 O8 70.8(10) .
F12 C25 C24 O8 -45.6(10) .
F10 C25 C24 O8 -169.0(7) .
F11 C25 C24 C23 -108.0(9) .
F12 C25 C24 C23 135.6(8) .
F10 C25 C24 C23 12.2(11) .
O35 C107 C108 C109 -7.4(12) .
C106 C107 C108 C109 175.9(6) .
O36 C109 C108 C107 -0.5(11) .
C110 C109 C108 C107 173.5(7) .
O37 C114 C113 C112 -5.0(14) .
C115 C114 C113 C112 173.5(7) .
Gd2 O18 C49 C48 5.1(14) .
Gd2 O18 C49 C50 -166.4(6) .
O7 C22 C23 C24 3.5(13) .
C21 C22 C23 C24 -176.5(7) .
O8 C24 C23 C22 2.4(13) .
C25 C24 C23 C22 -179.0(7) .
O26 C77 C76 F38 74.4(9) .
C78 C77 C76 F38 -103.7(8) .
O26 C77 C76 F39 -161.9(7) .
C78 C77 C76 F39 20.1(11) .
O26 C77 C76 F37 -42.8(10) .
C78 C77 C76 F37 139.2(7) .
O19 C52 C53 C54 0.9(13) .
C51 C52 C53 C54 178.8(7) .
O20 C54 C53 C52 3.8(13) .
C55 C54 C53 C52 -176.6(7) .
C18 C19 O5 Gd1 -16.6(12) .
C20 C19 O5 Gd1 158.1(5) .
O10 Gd1 O5 C19 -133.6(7) .
O4 Gd1 O5 C19 122.4(7) .
O6 Gd1 O5 C19 20.0(6) .
O7 Gd1 O5 C19 71.7(7) .
O11 Gd1 O5 C19 -61.9(7) .
O9 Gd1 O5 C19 -57.1(6) .
O8 Gd1 O5 C19 171.1(6) .
O35 C107 C106 F57A 21.2(16) .
C108 C107 C106 F57A -161.7(14) .
O35 C107 C106 F55B -172.2(13) .
C108 C107 C106 F55B 4.9(15) .
O35 C107 C106 F56B -55.7(11) .
C108 C107 C106 F56B 121.3(10) .
O35 C107 C106 F57B 57.6(10) .
C108 C107 C106 F57B -125.3(9) .
O35 C107 C106 F55A 158.5(8) .
C108 C107 C106 F55A -24.5(11) .
O35 C107 C106 F56A -96.9(11) .
C108 C107 C106 F56A 80.2(11) .
O17 C47 C48 C49 3.3(14) .
C46 C47 C48 C49 -172.1(8) .
O18 C49 C48 C47 2.2(14) .
C50 C49 C48 C47 173.3(8) .
O20 C54 C55 F31 58.7(9) .
C53 C54 C55 F31 -120.9(8) .
O20 C54 C55 F32 179.7(7) .
C53 C54 C55 F32 0.1(11) .
O20 C54 C55 F33 -61.9(9) .
C53 C54 C55 F33 118.5(8) .
Gd1 O10 C27 C28 11.3(13) .
Gd1 O10 C27 C26 -164.6(5) .
C29 C28 C27 O10 3.9(13) .
C29 C28 C27 C26 179.7(8) .
O15 C59 C58 C57 3.4(15) .
C60 C59 C58 C57 -175.4(8) .
O16 C57 C58 C59 -0.7(15) .
C56 C57 C58 C59 -176.9(9) .
O27 C82 C81 F45 -15.7(11) .
C83 C82 C81 F45 165.9(8) .
O27 C82 C81 F44 -139.1(7) .
C83 C82 C81 F44 42.5(10) .
O27 C82 C81 F43 103.9(8) .
C83 C82 C81 F43 -74.5(10) .
Gd1 O9 C29 C28 -13.3(12) .
Gd1 O9 C29 C30 165.4(5) .
C27 C28 C29 O9 -2.5(13) .
C27 C28 C29 C30 178.9(7) .
Cu1 O38 C112 C113 3.4(11) .
Cu1 O38 C112 C111 -178.7(5) .
C114 C113 C112 O38 -4.0(13) .
C114 C113 C112 C111 178.3(7) .
O28 C84 C85 F47 87.8(8) .
C83 C84 C85 F47 -89.9(9) .
O28 C84 C85 F46 -151.3(7) .
C83 C84 C85 F46 31.1(11) .
O28 C84 C85 F48 -32.7(10) .
C83 C84 C85 F48 149.7(8) .
C99 C98 C105 C104 1.3(11) .
C97 C98 C105 C104 176.3(7) .
O38 C112 C111 F63 -71.2(9) .
C113 C112 C111 F63 106.9(9) .
O38 C112 C111 F61 51.4(9) .
C113 C112 C111 F61 -130.5(9) .
O38 C112 C111 F62 169.3(6) .
C113 C112 C111 F62 -12.6(10) .
C98 C105 C104 C102 0.7(12) .
C101 C102 C104 C105 -0.4(13) .
O32 C102 C104 C105 -178.1(7) .
O29 C87 C88 C89 -2.5(14) .
C86 C87 C88 C89 175.9(7) .
O30 C89 C88 C87 2.3(13) .
C90 C89 C88 C87 -174.5(7) .
C44 C42 C41 C39 2.2(16) .
O13 C42 C41 C39 -178.9(8) .
O12 C39 C41 C42 -172.2(8) .
C38 C39 C41 C42 2.4(14) .
O9 C29 C30 F18 -48.1(11) .
C28 C29 C30 F18 130.7(9) .
O9 C29 C30 F17 76.6(10) .
C28 C29 C30 F17 -104.6(10) .
O9 C29 C30 F16 -168.7(8) .
C28 C29 C30 F16 10.1(11) .
O18 C49 C50 F26B 97.9(12) .
C48 C49 C50 F26B -74.5(14) .
O18 C49 C50 F25A -25.2(18) .
C48 C49 C50 F25A 162.4(15) .
O18 C49 C50 F27A -170.0(14) .
C48 C49 C50 F27A 17.5(18) .
O18 C49 C50 F25B -47.6(14) .
C48 C49 C50 F25B 139.9(12) .
O18 C49 C50 F27B -147.9(9) .
C48 C49 C50 F27B 39.7(13) .
O18 C49 C50 F26A 69.2(11) .
C48 C49 C50 F26A -103.3(11) .
O10 C27 C26 F14A -130.6(14) .
C28 C27 C26 F14A 53.0(16) .
O10 C27 C26 F13A 111.3(12) .
C28 C27 C26 F13A -65.1(14) .
O10 C27 C26 F15A -49.5(13) .
C28 C27 C26 F15A 134.1(11) .
O10 C27 C26 F13B 83.8(10) .
C28 C27 C26 F13B -92.6(11) .
O10 C27 C26 F15B -12.9(14) .
C28 C27 C26 F15B 170.7(11) .
O10 C27 C26 F14B -157.9(8) .
C28 C27 C26 F14B 25.7(11) .
F19B C56 F20A F19A 14.9(10) .
F21A C56 F20A F19A 127.0(12) .
F20B C56 F20A F19A 141.1(13) .
F21B C56 F20A F19A 84(2) .
C57 C56 F20A F19A -110.1(11) .
F13A C26 F15A F14A 86.6(19) .
F13B C26 F15A F14A 114.0(14) .
F15B C26 F15A F14A 139(2) .
F14B C26 F15A F14A -4.8(10) .
C27 C26 F15A F14A -117.9(13) .
F19B C56 F19A F20A -143(3) .
F21A C56 F19A F20A -92.7(16) .
F20B C56 F19A F20A -46.4(17) .
F21B C56 F19A F20A -150.4(10) .
C57 C56 F19A F20A 105.3(11) .
F13A C26 F14A F15A -132.4(14) .
F13B C26 F14A F15A -114.8(14) .
F15B C26 F14A F15A -21.9(10) .
F14B C26 F14A F15A 170(2) .
C27 C26 F14A F15A 102.5(13) .
